data_7121548
loop_
_publ_author_name
'Wang, Cai-Yun'
'Wu, Guangcheng'
'Jiao, Tianyu'
'Shen, Libo'
'Ma, Ge'
'Pan, Yuanjiang'
'Li, Hao'

_publ_section_title
;
 Precursor control over the self-assembly of [2]catenanes via hydrazone
 condensation in water.
;
_journal_issue 40
_journal_name_full 'Chemical communications (Cambridge, England)'
_journal_page_first 5106
_journal_page_last 5109
_journal_paper_doi 10.1039/c8cc02599a
_journal_volume 54
_journal_year 2018
_chemical_formula_moiety '10(F6 P), 4(C39 H38 N6 O2), F5 P, C2 H3 N'
_chemical_formula_sum 'C158 H155 F65 N25 O8 P11'
_chemical_formula_weight 4107.73
_space_group_crystal_system triclinic
_space_group_IT_number 2
_space_group_name_Hall '-P 1'
_space_group_name_H-M_alt 'P -1'
_symmetry_space_group_name_Hall '-P 1'
_symmetry_space_group_name_H-M 'P -1'
_atom_sites_solution_hydrogens geom
_audit_creation_date 2018-01-25
_audit_creation_method
;
Olex2 1.2
(compiled 2017.03.28 svn.r3405 for OlexSys, GUI svn.r5381)
;
_audit_update_record
;
2018-01-30 deposited with the CCDC.
2018-04-23 downloaded from the CCDC.
;
_cell_angle_alpha 100.067(10)
_cell_angle_beta 91.197(10)
_cell_angle_gamma 90.025(10)
_cell_formula_units_Z 2
_cell_length_a 18.275(3)
_cell_length_b 22.178(4)
_cell_length_c 26.090(4)
_cell_measurement_reflns_used 9126
_cell_measurement_temperature 170(2)
_cell_measurement_theta_max 51.01
_cell_measurement_theta_min 3.70
_cell_volume 10409(3)
_computing_cell_refinement 'SAINT v8.37A (Bruker, 2015)'
_computing_data_reduction 'SAINT v8.37A (Bruker, 2015)'
_computing_molecular_graphics 'Olex2 (Dolomanov et al., 2009)'
_computing_publication_material 'Olex2 (Dolomanov et al., 2009)'
_computing_structure_refinement 'ShelXL (Sheldrick, 2015)'
_computing_structure_solution 'ShelXT (Sheldrick, 2015)'
_diffrn_ambient_temperature 170.0
_diffrn_measured_fraction_theta_full 0.994
_diffrn_measured_fraction_theta_max 0.957
_diffrn_measurement_device_type 'Bruker APEX-II CCD'
_diffrn_measurement_method '\f and \w scans'
_diffrn_radiation_type GaK\a
_diffrn_radiation_wavelength 1.34139
_diffrn_reflns_av_R_equivalents 0.0950
_diffrn_reflns_av_unetI/netI 0.0942
_diffrn_reflns_Laue_measured_fraction_full 0.994
_diffrn_reflns_Laue_measured_fraction_max 0.957
_diffrn_reflns_limit_h_max 22
_diffrn_reflns_limit_h_min -22
_diffrn_reflns_limit_k_max 26
_diffrn_reflns_limit_k_min -27
_diffrn_reflns_limit_l_max 31
_diffrn_reflns_limit_l_min -31
_diffrn_reflns_number 156365
_diffrn_reflns_point_group_measured_fraction_full 0.994
_diffrn_reflns_point_group_measured_fraction_max 0.957
_diffrn_reflns_theta_full 53.594
_diffrn_reflns_theta_max 56.182
_diffrn_reflns_theta_min 2.957
_diffrn_standards_number 0
_exptl_absorpt_coefficient_mu 1.190
_exptl_absorpt_correction_T_max 0.7508
_exptl_absorpt_correction_T_min 0.5071
_exptl_absorpt_correction_type multi-scan
_exptl_absorpt_process_details
;
SADABS-2016/2 (Bruker,2016/2) was used for absorption correction.
wR2(int) was 0.1579 before and 0.1041 after correction.
The Ratio of minimum to maximum transmission is 0.6754.
The \l/2 correction factor is Not present.
;
_exptl_crystal_colour colourless
_exptl_crystal_colour_primary colourless
_exptl_crystal_density_diffrn 1.311
_exptl_crystal_description block
_exptl_crystal_F_000 4184
_exptl_crystal_size_max 0.2
_exptl_crystal_size_mid 0.15
_exptl_crystal_size_min 0.1
_refine_diff_density_max 1.181
_refine_diff_density_min -0.847
_refine_diff_density_rms 0.149
_refine_ls_extinction_coef 0.0030(3)
_refine_ls_extinction_expression Fc^*^=kFc[1+0.001xFc^2^\l^3^/sin(2\q)]^-1/4^
_refine_ls_extinction_method 'SHELXL-2016/6 (Sheldrick 2016)'
_refine_ls_goodness_of_fit_ref 1.774
_refine_ls_hydrogen_treatment constr
_refine_ls_matrix_type fullcycle
_refine_ls_number_parameters 2406
_refine_ls_number_reflns 39674
_refine_ls_number_restraints 0
_refine_ls_restrained_S_all 1.774
_refine_ls_R_factor_all 0.2410
_refine_ls_R_factor_gt 0.1828
_refine_ls_shift/su_max 0.005
_refine_ls_shift/su_mean 0.001
_refine_ls_structure_factor_coef Fsqd
_refine_ls_weighting_details 'w=1/[\s^2^(Fo^2^)+(0.2000P)^2^] where P=(Fo^2^+2Fc^2^)/3'
_refine_ls_weighting_scheme calc
_refine_ls_wR_factor_gt 0.4861
_refine_ls_wR_factor_ref 0.5211
_reflns_Friedel_coverage 0.000
_reflns_number_gt 19903
_reflns_number_total 39674
_reflns_threshold_expression 'I > 2\s(I)'
_cod_data_source_file c8cc02599a2.cif
_cod_data_source_block mjl18033_0m
_cod_depositor_comments 'Adding full bibliography for 7121548--7121549.cif.'
_cod_database_code 7121548
_shelx_shelxl_version_number 2016/6
_shelx_space_group_comment
;
The symmetry employed for this shelxl refinement is uniquely defined
by the following loop, which should always be used as a source of
symmetry information in preference to the above space-group names.
They are only intended as comments.
;
_shelx_estimated_absorpt_t_max 0.890
_shelx_estimated_absorpt_t_min 0.797
_olex2_refinement_description
;
1. Fixed Uiso
 At 1.2 times of:
  All C(H) groups, All C(H,H) groups, All N(H) groups
 At 1.5 times of:
  All C(H,H,H) groups
2.a Secondary CH2 refined with riding coordinates:
 C03M(H03A,H03B), C03W(H03D,H03G), C044(H04A,H04B), C045(H04Q,H04T), C04A(H04X,
 H04), C04T(H04C,H04D), C04U(H04E,H04F), C04W(H04I,H04K), C04X(H04O,H04P),
 C052(H05N,H05O), C054(H05Z,H), C056(H05,HA), C059(H5AA,HB), C05B(H05F,H05G),
 C05C(H05H,H05I), C05F(H05J,H05K), C05G(H05Q,H05R), C05K(H7AA,HC), C05O(H05V,
 H05W), C05P(H05A,H05B), C05Q(H05X,H05Y), C05R(H05C,H05E), C05S(H8AA,HD),
 C05X(H9AA,HE), C05Y(H05L,H05M), C060(H06A,H06B), C061(H06C,H06D), C06A(H06E,
 H06F)
2.b Aromatic/amide H refined with riding coordinates:
 N00U(H00U), N00W(H00W), N014(H014), N015(H015), N019(H019), N01B(H01B),
 C01C(H01C), C01J(H01J), C01K(H01K), C01N(H01N), C01O(H01O), C01P(H01P),
 C01Q(H01Q), C01W(H01W), C01X(H01X), N01Z(H01Z), C020(H020), C021(H021),
 C024(H024), C027(H027), C029(H029), C02B(H02B), C02D(H02D), C02E(H02E),
 C02G(H02G), C02I(H02I), C02M(H02M), C02O(H02O), C02P(H02P), C02Q(H02Q),
 N02R(H02R), C02S(H02S), C02U(H02U), C02V(H02V), C02W(H02W), C02Y(H02Y),
 C031(H031), C032(H032), C035(H035), C037(H037), C038(H038), C03A(H03C),
 C03B(H03H), C03C(H03L), C03E(H03E), C03F(H03F), C03G(H03M), C03H(H03T),
 C03I(H03I), C03J(H03J), C03K(H03K), C03L(H03W), C03N(H03N), C03O(H03O),
 C03P(H03P), C03Q(H03Q), C03R(H03R), C03S(H03S), C03U(H03U), C03V(H03V),
 C03Y(H03Y), C03Z(H03Z), C041(H041), C042(H042), C043(H043), C046(H046),
 C047(H047), C048(H048), C049(H049), C04C(H0AA), C04D(H04L), C04E(H04M),
 C04F(H04U), C04G(H04G), C04H(H04H), C04I(H1AA), C04J(H04J), C04L(H04N),
 C04M(H2AA), C04N(H3AA), C04O(H4AA), C04P(H04W), C04R(H04R), C04S(H04S),
 C04V(H04V), C04Y(H04Y), C04Z(H04Z), C053(H053), C055(H055), C058(H058),
 C05A(H6AA), C05D(H05D), C05E(H05P), C05H(H05S), C05I(H05T), C05J(H05U)
2.c Idealised Me refined as rotating group:
 C062(H06G,H06H,H06I)
;
_olex2_submission_special_instructions 'No special instructions were received'

loop_
_space_group_symop_operation_xyz
'x, y, z'
'-x, -y, -z'

loop_
_atom_site_label
_atom_site_type_symbol
_atom_site_fract_x
_atom_site_fract_y
_atom_site_fract_z
_atom_site_U_iso_or_equiv
_atom_site_adp_type
_atom_site_occupancy
_atom_site_site_symmetry_order
_atom_site_calc_flag
_atom_site_refinement_flags_posn
P001 P 0.26129(12) 0.34825(10) 0.42864(8) 0.069 Uani 1 1 d .
P002 P 0.26681(12) 0.15159(10) 0.57161(8) 0.071 Uani 1 1 d .
P003 P 0.62302(19) 0.25008(12) 0.50028(11) 0.102 Uani 1 1 d .
F004 F 0.2561(3) 0.2117(2) 0.61472(18) 0.080 Uani 1 1 d .
F005 F 0.3475(2) 0.3384(2) 0.42256(17) 0.083 Uani 1 1 d .
F006 F 0.2470(3) 0.2887(2) 0.38556(17) 0.082 Uani 1 1 d .
F007 F 0.3535(2) 0.1616(2) 0.57799(18) 0.081 Uani 1 1 d .
F008 F 0.2604(3) 0.3891(2) 0.38323(19) 0.086 Uani 1 1 d .
F009 F 0.2680(3) 0.1105(2) 0.61621(17) 0.077 Uani 1 1 d .
O00A O 0.5255(3) -0.0266(2) 0.7843(2) 0.065 Uani 1 1 d .
O00B O -0.0285(3) 0.0863(2) 0.2202(2) 0.069 Uani 1 1 d .
O2 O -0.0073(3) 0.4133(2) 0.7796(2) 0.068 Uani 1 1 d .
O00D O 0.4959(3) -0.5256(2) 0.7836(2) 0.068 Uani 1 1 d .
F00E F 0.2645(3) 0.1920(3) 0.5274(2) 0.098 Uani 1 1 d .
F00F F 0.1812(3) 0.1440(3) 0.56672(18) 0.090 Uani 1 1 d .
F00G F 0.2618(3) 0.3080(3) 0.47324(19) 0.102 Uani 1 1 d .
O00H O 0.7373(4) 0.0508(2) 0.7081(3) 0.087 Uani 1 1 d .
P00I P -0.0593(3) 0.2282(2) 1.09450(19) 0.161 Uani 1 1 d .
N00J N 0.0964(3) 0.1182(3) 0.1756(2) 0.064 Uani 1 1 d .
O00K O 0.2797(4) -0.4494(2) 0.7067(2) 0.083 Uani 1 1 d .
F00L F 0.1745(3) 0.3586(3) 0.4342(2) 0.104 Uani 1 1 d .
N00M N 0.6972(3) -0.0978(2) 0.6152(2) 0.059 Uani 1 1 d .
N00N N 0.4532(3) 0.4007(2) 0.2947(3) 0.066 Uani 1 1 d .
N00O N 0.1198(3) 0.3815(2) 0.8239(2) 0.060 Uani 1 1 d .
F00P F 0.2784(4) 0.4081(3) 0.4709(2) 0.113 Uani 1 1 d .
N00Q N 0.4691(3) 0.0990(2) 0.7076(3) 0.061 Uani 1 1 d .
N00R N 0.6240(3) -0.4741(3) 0.8250(3) 0.065 Uani 1 1 d .
F00S F 0.2787(4) 0.0908(2) 0.5304(2) 0.106 Uani 1 1 d .
N00T N 0.3109(3) 0.4011(3) 0.6146(2) 0.059 Uani 1 1 d .
N00U N 0.4564(3) 0.0028(3) 0.8551(3) 0.065 Uani 1 1 d .
H00U H 0.451286 0.003569 0.888692 0.078 Uiso 1 1 calc R
N00V N 0.0493(3) 0.2553(3) 0.6960(3) 0.064 Uani 1 1 d .
N00W N 0.0382(3) 0.0846(3) 0.1492(3) 0.068 Uani 1 1 d .
H00W H 0.040157 0.072789 0.115261 0.082 Uiso 1 1 calc R
P00X P 0.5618(4) 0.1683(3) 0.9133(2) 0.191 Uani 1 1 d .
O00Y O -0.2176(4) 0.3060(3) 0.7001(4) 0.110 Uani 1 1 d .
N00Z N 0.4013(3) 0.0264(3) 0.8261(3) 0.068 Uani 1 1 d .
N010 N 0.1990(3) -0.0759(3) 0.6094(3) 0.065 Uani 1 1 d .
N011 N 0.9670(3) -0.2433(3) 0.6965(3) 0.065 Uani 1 1 d .
C012 C 0.3155(3) 0.2546(3) 0.2209(3) 0.051 Uani 1 1 d .
N013 N 0.1904(3) 0.5735(3) 0.3899(3) 0.067 Uani 1 1 d .
N014 N 0.0663(3) 0.4152(3) 0.8510(3) 0.069 Uani 1 1 d .
H014 H 0.072366 0.427966 0.884737 0.083 Uiso 1 1 calc R
N015 N 0.7055(3) 0.1293(2) 0.7721(3) 0.068 Uani 1 1 d .
H015 H 0.708789 0.145950 0.805299 0.082 Uiso 1 1 calc R
C016 C 0.5321(3) -0.1909(3) 0.6807(3) 0.049 Uani 1 1 d .
N017 N 0.3565(3) -0.3432(3) 0.7375(3) 0.064 Uani 1 1 d .
C018 C 0.3681(3) 0.3033(3) 0.2464(3) 0.052 Uani 1 1 d .
N019 N 0.3158(3) -0.3702(3) 0.7707(3) 0.072 Uani 1 1 d .
H019 H 0.313866 -0.353740 0.803880 0.086 Uiso 1 1 calc R
C01A C 0.0886(4) -0.0030(3) 0.6535(3) 0.058 Uani 1 1 d .
N01B N 0.5738(3) -0.4971(3) 0.8543(3) 0.069 Uani 1 1 d .
H01B H 0.582430 -0.497151 0.887626 0.083 Uiso 1 1 calc R
C01C C 0.2839(4) 0.0691(3) 0.7697(3) 0.061 Uani 1 1 d .
H01C H 0.315522 0.040659 0.749608 0.073 Uiso 1 1 calc R
N01D N -0.1454(3) 0.2108(3) 0.7336(3) 0.077 Uani 1 1 d .
N01E N -0.1646(4) 0.2881(3) 0.2645(3) 0.079 Uani 1 1 d .
N01F N 0.6620(3) 0.1560(3) 0.7385(3) 0.072 Uani 1 1 d .
C01G C 0.0155(4) 0.4616(3) 0.3197(3) 0.064 Uani 1 1 d .
O01H O -0.2343(4) 0.1939(3) 0.2979(4) 0.116 Uani 1 1 d .
P01I P 0.5304(4) 0.3313(3) 1.0886(2) 0.191 Uani 1 1 d .
C01J C 0.2718(4) 0.2230(3) 0.2498(3) 0.059 Uani 1 1 d .
H01J H 0.280275 0.228145 0.286394 0.071 Uiso 1 1 calc R
C01K C 0.2161(4) 0.1842(3) 0.2274(3) 0.061 Uani 1 1 d .
H01K H 0.185501 0.164678 0.248628 0.073 Uiso 1 1 calc R
C01L C 0.2053(4) 0.1739(3) 0.1739(3) 0.058 Uani 1 1 d .
C01M C -0.0844(4) 0.3727(3) 0.2685(3) 0.067 Uani 1 1 d .
C01N C 0.5268(4) -0.1779(3) 0.7363(3) 0.057 Uani 1 1 d .
H01N H 0.555023 -0.145739 0.756161 0.068 Uiso 1 1 calc R
C01O C 0.4529(4) 0.3849(3) 0.2423(3) 0.061 Uani 1 1 d .
H01O H 0.481981 0.407159 0.222111 0.073 Uiso 1 1 calc R
C01P C 0.6094(4) -0.0986(3) 0.6790(3) 0.057 Uani 1 1 d .
H01P H 0.587025 -0.078606 0.709942 0.069 Uiso 1 1 calc R
C01Q C 0.2910(4) 0.2757(3) 0.7501(3) 0.061 Uani 1 1 d .
H01Q H 0.294377 0.268084 0.713233 0.073 Uiso 1 1 calc R
C01R C 0.3376(3) 0.2465(3) 0.7790(3) 0.051 Uani 1 1 d .
C01S C 0.2907(4) 0.0802(3) 0.8237(3) 0.067 Uani 1 1 d .
C01T C 0.0638(4) 0.3388(3) 0.6467(3) 0.065 Uani 1 1 d .
C01U C 0.4376(4) -0.2595(3) 0.7319(3) 0.055 Uani 1 1 d .
C01V C 0.0304(3) 0.0382(3) 0.6802(3) 0.060 Uani 1 1 d .
C01W C 0.4805(4) -0.2121(3) 0.7607(3) 0.063 Uani 1 1 d .
H01W H 0.477428 -0.203701 0.797575 0.075 Uiso 1 1 calc R
C01X C 0.2308(4) 0.0996(3) 0.7450(3) 0.060 Uani 1 1 d .
H01X H 0.226535 0.091922 0.708070 0.072 Uiso 1 1 calc R
P01Y P -0.0314(4) 0.2747(3) 0.9030(2) 0.200 Uani 1 1 d .
N01Z N -0.1893(4) 0.2535(3) 0.7645(3) 0.085 Uani 1 1 d .
H01Z H -0.194416 0.251204 0.797562 0.102 Uiso 1 1 calc R
C020 C 0.0063(4) 0.4524(3) 0.2671(3) 0.065 Uani 1 1 d .
H020 H 0.034044 0.476620 0.247829 0.079 Uiso 1 1 calc R
C021 C 0.9227(4) -0.1758(3) 0.5958(3) 0.069 Uani 1 1 d .
H021 H 0.946160 -0.207825 0.573142 0.082 Uiso 1 1 calc R
C022 C 0.4495(4) -0.0031(3) 0.6534(4) 0.067 Uani 1 1 d .
C023 C 0.1832(4) 0.1418(3) 0.7742(3) 0.062 Uani 1 1 d .
C024 C 0.0982(4) 0.3873(3) 0.6812(3) 0.068 Uani 1 1 d .
H024 H 0.082932 0.398983 0.716147 0.082 Uiso 1 1 calc R
C025 C 0.0753(4) 0.5018(3) 0.3464(3) 0.057 Uani 1 1 d .
F026 F 0.5370(4) 0.2499(3) 0.5019(3) 0.145 Uani 1 1 d .
C027 C 0.6638(4) -0.0696(3) 0.6577(3) 0.056 Uani 1 1 d .
H027 H 0.677950 -0.029137 0.673069 0.067 Uiso 1 1 calc R
C028 C 0.3885(3) 0.1973(3) 0.7553(3) 0.049 Uani 1 1 d .
C029 C 0.2385(4) 0.3162(3) 0.7733(3) 0.056 Uani 1 1 d .
H029 H 0.207344 0.336214 0.752054 0.068 Uiso 1 1 calc R
C02A C -0.0190(4) 0.0702(3) 0.1738(3) 0.063 Uani 1 1 d .
C02B C 0.8638(5) -0.1443(4) 0.5773(3) 0.073 Uani 1 1 d .
H02B H 0.846624 -0.155279 0.542318 0.087 Uiso 1 1 calc R
F02C F 0.7135(4) 0.2510(4) 0.5008(3) 0.160 Uani 1 1 d .
C02D C 0.0246(4) 0.0478(3) 0.7344(3) 0.059 Uani 1 1 d .
H02D H 0.052818 0.023857 0.754256 0.071 Uiso 1 1 calc R
C02E C 0.7883(4) -0.4010(3) 0.7452(3) 0.065 Uani 1 1 d .
H02E H 0.789779 -0.409964 0.708257 0.078 Uiso 1 1 calc R
C02F C 0.8386(4) -0.3574(3) 0.7732(3) 0.061 Uani 1 1 d .
C02G C 0.7389(4) -0.4297(3) 0.7700(3) 0.061 Uani 1 1 d .
H02G H 0.704629 -0.457035 0.750177 0.074 Uiso 1 1 calc R
C02H C 0.4258(4) 0.3419(3) 0.6564(3) 0.052 Uani 1 1 d .
C02I C 0.4930(4) 0.3209(3) 0.7356(3) 0.057 Uani 1 1 d .
H02I H 0.466531 0.353633 0.755195 0.069 Uiso 1 1 calc R
C02J C 0.2308(4) 0.3278(3) 0.8257(3) 0.060 Uani 1 1 d .
C02K C 0.0030(4) 0.4295(3) 0.8264(3) 0.064 Uani 1 1 d .
C02L C 0.8871(4) -0.3209(3) 0.7457(3) 0.058 Uani 1 1 d .
C02M C 0.4872(5) -0.2376(4) 0.6527(3) 0.073 Uani 1 1 d .
H02M H 0.489770 -0.246726 0.615855 0.087 Uiso 1 1 calc R
C02N C 0.5861(4) -0.1572(3) 0.6562(3) 0.052 Uani 1 1 d .
C02O C 0.4049(4) 0.4016(3) 0.6782(3) 0.057 Uani 1 1 d .
H02O H 0.430124 0.422519 0.708398 0.068 Uiso 1 1 calc R
C02P C 0.4722(4) 0.1144(3) 0.7583(3) 0.060 Uani 1 1 d .
H02P H 0.501477 0.091414 0.778399 0.072 Uiso 1 1 calc R
C02Q C 0.3926(4) -0.2950(3) 0.7606(4) 0.071 Uani 1 1 d .
H02Q H 0.389288 -0.283014 0.797254 0.085 Uiso 1 1 calc R
N02R N -0.2107(3) 0.2476(2) 0.2331(3) 0.059 Uani 1 1 d .
H02R H -0.217929 0.251004 0.200256 0.071 Uiso 1 1 calc R
C02S C 0.3066(4) 0.2412(4) 0.1670(3) 0.074 Uani 1 1 d .
H02S H 0.338668 0.259572 0.145920 0.089 Uiso 1 1 calc R
C02T C 0.1785(4) 0.4029(3) 0.6115(3) 0.060 Uani 1 1 d .
C02U C 0.1724(4) 0.3647(4) 0.8523(4) 0.073 Uani 1 1 d .
H02U H 0.172845 0.375966 0.889110 0.088 Uiso 1 1 calc R
C02V C 0.1119(4) -0.0521(3) 0.6766(3) 0.069 Uani 1 1 d .
H02V H 0.090469 -0.060512 0.707436 0.083 Uiso 1 1 calc R
C02W C 0.4103(4) 0.3365(3) 0.2181(3) 0.060 Uani 1 1 d .
H02W H 0.410028 0.325745 0.181246 0.072 Uiso 1 1 calc R
C02X C 0.5806(4) 0.2408(3) 0.7329(3) 0.063 Uani 1 1 d .
C02Y C 0.3303(4) 0.3448(3) 0.5923(3) 0.064 Uani 1 1 d .
H02Y H 0.303517 0.324828 0.562533 0.077 Uiso 1 1 calc R
C02Z C 0.4373(4) 0.5032(3) 0.3468(3) 0.063 Uani 1 1 d .
C030 C 0.3236(4) 0.5756(3) 0.3893(3) 0.068 Uani 1 1 d .
C031 C 0.4265(5) -0.0037(3) 0.6022(3) 0.072 Uani 1 1 d .
H031 H 0.450982 0.021011 0.581548 0.087 Uiso 1 1 calc R
C032 C -0.0218(4) 0.0917(3) 0.7589(4) 0.068 Uani 1 1 d .
H032 H -0.024867 0.099019 0.795803 0.081 Uiso 1 1 calc R
C033 C 0.7370(4) -0.4204(3) 0.8226(3) 0.060 Uani 1 1 d .
C034 C 0.5085(4) -0.5207(3) 0.8305(3) 0.062 Uani 1 1 d .
C035 C 0.4322(4) 0.1647(3) 0.7831(3) 0.062 Uani 1 1 d .
H035 H 0.435740 0.176186 0.819915 0.075 Uiso 1 1 calc R
C036 C 0.4833(4) 0.3078(3) 0.6809(3) 0.055 Uani 1 1 d .
C037 C 0.4398(4) -0.2699(3) 0.6778(4) 0.073 Uani 1 1 d .
H037 H 0.408214 -0.299691 0.658033 0.087 Uiso 1 1 calc R
C038 C 0.0469(4) 0.2608(3) 0.7472(4) 0.073 Uani 1 1 d .
H038 H 0.016015 0.290782 0.766137 0.087 Uiso 1 1 calc R
C039 C 0.3327(4) -0.0760(3) 0.6102(3) 0.068 Uani 1 1 d .
C03A C 0.1543(4) 0.5880(3) 0.3478(3) 0.068 Uani 1 1 d .
H03C H 0.168698 0.622765 0.333667 0.082 Uiso 1 1 calc R
C03B C 0.4158(4) -0.0413(3) 0.6830(3) 0.066 Uani 1 1 d .
H03H H 0.432102 -0.041693 0.717767 0.079 Uiso 1 1 calc R
C03C C 0.1203(4) 0.0095(4) 0.6111(3) 0.069 Uani 1 1 d .
H03L H 0.103750 0.043278 0.596081 0.083 Uiso 1 1 calc R
C03D C 0.5184(4) -0.0214(3) 0.8308(3) 0.060 Uani 1 1 d .
C03E C 0.4181(4) 0.5031(3) 0.3993(3) 0.065 Uani 1 1 d .
H03E H 0.444099 0.478383 0.419755 0.078 Uiso 1 1 calc R
C03F C 0.1441(4) 0.1357(3) 0.1491(3) 0.067 Uani 1 1 d .
H03F H 0.141477 0.124439 0.112283 0.080 Uiso 1 1 calc R
C03G C 0.9334(4) -0.2756(3) 0.7730(4) 0.074 Uani 1 1 d .
H03M H 0.937457 -0.270327 0.809897 0.089 Uiso 1 1 calc R
C03H C 0.6795(4) -0.4469(3) 0.8511(3) 0.066 Uani 1 1 d .
H03T H 0.683145 -0.444068 0.887774 0.079 Uiso 1 1 calc R
C03I C 0.2510(5) 0.2010(4) 0.1428(3) 0.072 Uani 1 1 d .
H03I H 0.245138 0.192764 0.105935 0.087 Uiso 1 1 calc R
C03J C 0.3499(4) 0.4296(3) 0.6571(3) 0.061 Uani 1 1 d .
H03J H 0.337780 0.470378 0.672117 0.073 Uiso 1 1 calc R
C03K C 0.3883(5) 0.3149(4) 0.6114(3) 0.071 Uani 1 1 d .
H03K H 0.402627 0.275685 0.593659 0.086 Uiso 1 1 calc R
C03L C 0.8571(4) -0.0818(4) 0.6633(3) 0.067 Uani 1 1 d .
H03W H 0.834217 -0.049906 0.686481 0.081 Uiso 1 1 calc R
C03M C 0.2462(4) 0.4307(3) 0.5950(3) 0.060 Uani 1 1 d .
H03A H 0.247007 0.425109 0.556508 0.073 Uiso 1 1 calc R
H03B H 0.247282 0.475183 0.608955 0.073 Uiso 1 1 calc R
C03N C 0.1563(4) 0.4173(3) 0.6613(3) 0.063 Uani 1 1 d .
H03N H 0.181093 0.449318 0.683942 0.076 Uiso 1 1 calc R
C03O C -0.0763(4) 0.3855(3) 0.3232(4) 0.080 Uani 1 1 d .
H03O H -0.106559 0.363932 0.343100 0.096 Uiso 1 1 calc R
C03P C 0.1776(5) -0.0265(4) 0.5884(3) 0.073 Uani 1 1 d .
H03P H 0.201317 -0.016714 0.558826 0.087 Uiso 1 1 calc R
C03Q C 0.0841(4) 0.3243(4) 0.5962(3) 0.070 Uani 1 1 d .
H03Q H 0.058197 0.293186 0.573221 0.084 Uiso 1 1 calc R
C03R C 0.1129(4) 0.4902(4) 0.3901(3) 0.067 Uani 1 1 d .
H03R H 0.098666 0.456393 0.405631 0.081 Uiso 1 1 calc R
C03S C 0.5717(4) 0.2295(3) 0.6771(3) 0.066 Uani 1 1 d .
H03S H 0.599589 0.198794 0.656187 0.079 Uiso 1 1 calc R
C03T C 0.8314(4) -0.0977(3) 0.6105(3) 0.065 Uani 1 1 d .
C03U C -0.0437(4) 0.4074(3) 0.2392(4) 0.067 Uani 1 1 d .
H03U H -0.048752 0.401473 0.202332 0.081 Uiso 1 1 calc R
C03V C 0.3581(4) -0.0789(4) 0.6612(3) 0.065 Uani 1 1 d .
H03V H 0.335925 -0.106316 0.680457 0.079 Uiso 1 1 calc R
C03W C 0.4932(4) 0.4581(3) 0.3207(3) 0.064 Uani 1 1 d .
H03D H 0.519955 0.476257 0.294447 0.077 Uiso 1 1 calc R
H03G H 0.529020 0.448113 0.346890 0.077 Uiso 1 1 calc R
C03X C 0.9466(4) -0.1598(4) 0.6473(3) 0.070 Uani 1 1 d .
C03Y C 0.3728(4) 0.3192(3) 0.2985(3) 0.063 Uani 1 1 d .
H03Y H 0.346412 0.295486 0.319016 0.076 Uiso 1 1 calc R
C03Z C 0.1431(5) 0.3546(4) 0.5774(3) 0.080 Uani 1 1 d .
H03Z H 0.158655 0.342803 0.542541 0.095 Uiso 1 1 calc R
C040 C 0.2774(4) -0.4243(3) 0.7515(4) 0.071 Uani 1 1 d .
C041 C 0.4016(4) 0.5404(3) 0.3176(4) 0.069 Uani 1 1 d .
H041 H 0.414331 0.540933 0.282595 0.083 Uiso 1 1 calc R
C042 C 0.9254(4) -0.2874(4) 0.6670(4) 0.073 Uani 1 1 d .
H042 H 0.925214 -0.291887 0.630151 0.087 Uiso 1 1 calc R
C043 C 0.3489(4) 0.0541(3) 0.8509(3) 0.070 Uani 1 1 d .
H043 H 0.347776 0.057649 0.887690 0.084 Uiso 1 1 calc R
C044 C 0.7884(4) 0.0528(3) 0.7923(4) 0.069 Uani 1 1 d .
H04A H 0.794563 0.084196 0.824060 0.083 Uiso 1 1 calc R
H04B H 0.837450 0.043155 0.777695 0.083 Uiso 1 1 calc R
C045 C -0.1261(4) 0.4654(3) 0.8393(4) 0.075 Uani 1 1 d .
H04Q H -0.157338 0.492977 0.863527 0.090 Uiso 1 1 calc R
H04T H -0.124013 0.481856 0.806501 0.090 Uiso 1 1 calc R
C046 C 0.1696(4) 0.5260(4) 0.4113(4) 0.073 Uani 1 1 d .
H046 H 0.194558 0.517389 0.441507 0.088 Uiso 1 1 calc R
C047 C 0.3686(4) -0.0397(4) 0.5815(3) 0.073 Uani 1 1 d .
H047 H 0.353096 -0.039530 0.546587 0.087 Uiso 1 1 calc R
C048 C 0.6739(5) -0.1553(3) 0.5904(3) 0.072 Uani 1 1 d .
H048 H 0.695777 -0.174483 0.559032 0.086 Uiso 1 1 calc R
C049 C 0.3637(5) 0.5380(4) 0.4191(4) 0.080 Uani 1 1 d .
H049 H 0.350650 0.538056 0.454153 0.095 Uiso 1 1 calc R
C04A C 0.3801(4) -0.5515(3) 0.8467(4) 0.072 Uani 1 1 d .
H04X H 0.379680 -0.583282 0.814948 0.086 Uiso 1 1 calc R
H04 H 0.350548 -0.567064 0.873022 0.086 Uiso 1 1 calc R
C04B C 0.1332(4) 0.1795(3) 0.7481(3) 0.063 Uani 1 1 d .
C04C C 0.9727(4) -0.2390(3) 0.7466(3) 0.066 Uani 1 1 d .
H0AA H 1.005235 -0.209411 0.765615 0.079 Uiso 1 1 calc R
C04D C 0.3448(4) 0.5778(3) 0.3418(3) 0.066 Uani 1 1 d .
H04L H 0.321195 0.605572 0.323073 0.080 Uiso 1 1 calc R
C04E C 0.0972(4) 0.5526(3) 0.3261(4) 0.073 Uani 1 1 d .
H04M H 0.071867 0.562789 0.296615 0.087 Uiso 1 1 calc R
C04F C -0.0151(5) 0.0710(4) 0.6513(3) 0.080 Uani 1 1 d .
H04U H -0.014082 0.063307 0.614388 0.096 Uiso 1 1 calc R
C04G C 0.5404(4) 0.2871(3) 0.7610(3) 0.059 Uani 1 1 d .
H04G H 0.545289 0.295785 0.797874 0.071 Uiso 1 1 calc R
C04H C 0.6291(4) 0.2053(3) 0.7610(4) 0.074 Uani 1 1 d .
H04H H 0.637146 0.218624 0.797308 0.089 Uiso 1 1 calc R
C04I C 0.8827(4) -0.3262(3) 0.6912(4) 0.075 Uani 1 1 d .
H1AA H 0.851164 -0.355729 0.671079 0.090 Uiso 1 1 calc R
C04J C 0.5235(4) 0.2629(3) 0.6555(3) 0.063 Uani 1 1 d .
H04J H 0.517269 0.253777 0.618694 0.076 Uiso 1 1 calc R
C04K C -0.0643(4) 0.1255(3) 0.7295(3) 0.065 Uani 1 1 d .
C04L C 0.4143(4) 0.3686(3) 0.3239(3) 0.069 Uani 1 1 d .
H04N H 0.414975 0.379342 0.360839 0.083 Uiso 1 1 calc R
C04M C 0.9149(4) -0.1129(3) 0.6803(3) 0.065 Uani 1 1 d .
H2AA H 0.932943 -0.101861 0.715035 0.078 Uiso 1 1 calc R
C04N C 0.6207(5) -0.1831(4) 0.6112(3) 0.073 Uani 1 1 d .
H3AA H 0.605641 -0.222745 0.594315 0.087 Uiso 1 1 calc R
C04O C 0.7887(5) -0.3796(4) 0.8514(4) 0.080 Uani 1 1 d .
H4AA H 0.788901 -0.373167 0.888343 0.096 Uiso 1 1 calc R
C04P C 0.3882(4) 0.1808(3) 0.7019(3) 0.064 Uani 1 1 d .
H04W H 0.359713 0.203939 0.681499 0.077 Uiso 1 1 calc R
P04Q P -0.0544(5) 0.3722(4) 0.4809(3) 0.230 Uani 1 1 d .
C04R C 0.2408(5) 0.1209(4) 0.8533(4) 0.083 Uani 1 1 d .
H04R H 0.244018 0.127328 0.890214 0.099 Uiso 1 1 calc R
C04S C 0.0883(4) 0.2237(3) 0.7738(4) 0.069 Uani 1 1 d .
H04S H 0.085725 0.229021 0.810690 0.083 Uiso 1 1 calc R
C04T C 0.0086(4) 0.3009(4) 0.6690(4) 0.086 Uani 1 1 d .
H04C H -0.023600 0.278995 0.640768 0.103 Uiso 1 1 calc R
H04D H -0.022238 0.327691 0.694132 0.103 Uiso 1 1 calc R
C04U C 0.5720(4) -0.0444(4) 0.8664(4) 0.075 Uani 1 1 d .
H04E H 0.554121 -0.083886 0.874165 0.091 Uiso 1 1 calc R
H04F H 0.574948 -0.014919 0.899587 0.091 Uiso 1 1 calc R
C04V C -0.0274(4) 0.4271(4) 0.3490(4) 0.077 Uani 1 1 d .
H04V H -0.022228 0.432811 0.385868 0.093 Uiso 1 1 calc R
C04W C 0.6820(4) 0.0065(3) 0.8331(4) 0.073 Uani 1 1 d .
H04I H 0.648622 0.025771 0.810389 0.087 Uiso 1 1 calc R
H04K H 0.689128 0.035615 0.866245 0.087 Uiso 1 1 calc R
C04X C -0.1885(4) 0.0962(3) 0.1734(4) 0.079 Uani 1 1 d .
H04O H -0.154255 0.125056 0.195130 0.095 Uiso 1 1 calc R
H04P H -0.197021 0.111573 0.140322 0.095 Uiso 1 1 calc R
C04Y C 0.1875(5) 0.1514(4) 0.8290(4) 0.081 Uani 1 1 d .
H04Y H 0.154453 0.178425 0.849125 0.097 Uiso 1 1 calc R
C04Z C 0.1690(4) -0.0888(4) 0.6518(4) 0.074 Uani 1 1 d .
H04Z H 0.185756 -0.123146 0.665938 0.089 Uiso 1 1 calc R
C050 C 0.7431(4) 0.0776(3) 0.7543(4) 0.068 Uani 1 1 d .
P051 P 0.1905(9) 0.0473(4) 0.9987(2) 0.344 Uani 1 1 d .
C052 C 0.5073(4) 0.0423(3) 0.6805(4) 0.079 Uani 1 1 d .
H05N H 0.536001 0.023512 0.706146 0.095 Uiso 1 1 calc R
H05O H 0.541374 0.053217 0.654475 0.095 Uiso 1 1 calc R
C053 C 0.1313(4) 0.1739(4) 0.6937(4) 0.081 Uani 1 1 d .
H053 H 0.158853 0.142249 0.673623 0.098 Uiso 1 1 calc R
C054 C 0.7605(4) -0.0668(4) 0.5959(3) 0.064 Uani 1 1 d .
H05Z H 0.761200 -0.022910 0.611853 0.077 Uiso 1 1 calc R
H H 0.756229 -0.070006 0.557663 0.077 Uiso 1 1 calc R
C055 C -0.1333(4) 0.3267(3) 0.2409(4) 0.075 Uani 1 1 d .
H055 H -0.142447 0.324957 0.204640 0.091 Uiso 1 1 calc R
C056 C 1.0055(4) -0.1994(3) 0.6683(4) 0.072 Uani 1 1 d .
H05 H 1.033750 -0.222136 0.639162 0.087 Uiso 1 1 calc R
HA H 1.039814 -0.173150 0.692315 0.087 Uiso 1 1 calc R
F057 F -0.0630(5) 0.2148(4) 1.1500(3) 0.160 Uani 1 1 d .
C058 C 0.4279(5) 0.1318(4) 0.6770(3) 0.073 Uani 1 1 d .
H058 H 0.426971 0.120975 0.640117 0.088 Uiso 1 1 calc R
C059 C 0.3445(4) -0.4950(3) 0.8340(3) 0.067 Uani 1 1 d .
H5AA H 0.377447 -0.476326 0.811449 0.080 Uiso 1 1 calc R
HB H 0.339001 -0.465254 0.866689 0.080 Uiso 1 1 calc R
C05A C 0.8371(4) -0.3503(3) 0.8269(3) 0.064 Uani 1 1 d .
H6AA H 0.871667 -0.323595 0.847013 0.077 Uiso 1 1 calc R
C05B C 0.2571(4) 0.6116(4) 0.4125(3) 0.070 Uani 1 1 d .
H05F H 0.258630 0.616518 0.450989 0.084 Uiso 1 1 calc R
H05G H 0.255718 0.652635 0.402568 0.084 Uiso 1 1 calc R
C05C C -0.0782(4) 0.0325(4) 0.1393(4) 0.082 Uani 1 1 d .
H05H H -0.081677 0.047658 0.105792 0.099 Uiso 1 1 calc R
H05I H -0.061819 -0.010631 0.131497 0.099 Uiso 1 1 calc R
C05D C 0.0897(4) 0.2137(3) 0.6674(4) 0.071 Uani 1 1 d .
H05D H 0.091017 0.210537 0.630617 0.085 Uiso 1 1 calc R
C05E C 0.2803(5) 0.2995(4) 0.8552(3) 0.078 Uani 1 1 d .
H05P H 0.277530 0.307785 0.892125 0.093 Uiso 1 1 calc R
C05F C -0.1515(4) 0.0336(4) 0.1610(3) 0.071 Uani 1 1 d .
H05J H -0.148374 0.016230 0.193392 0.085 Uiso 1 1 calc R
H05K H -0.183468 0.006205 0.136030 0.085 Uiso 1 1 calc R
C05G C -0.1614(4) 0.4023(4) 0.8280(4) 0.078 Uani 1 1 d .
H05Q H -0.168006 0.387078 0.861079 0.094 Uiso 1 1 calc R
H05R H -0.128685 0.373546 0.805989 0.094 Uiso 1 1 calc R
C05H C -0.1138(4) 0.1738(3) 0.7580(4) 0.079 Uani 1 1 d .
H05S H -0.121072 0.176281 0.794287 0.095 Uiso 1 1 calc R
C05I C -0.0614(4) 0.1148(4) 0.6771(4) 0.080 Uani 1 1 d .
H05T H -0.091756 0.137725 0.657550 0.096 Uiso 1 1 calc R
C05J C 0.3329(4) 0.2600(4) 0.8325(3) 0.073 Uani 1 1 d .
H05U H 0.366153 0.241784 0.853739 0.088 Uiso 1 1 calc R
C05K C 0.4579(5) -0.5425(4) 0.8672(3) 0.072 Uani 1 1 d .
H7AA H 0.458158 -0.512408 0.900108 0.087 Uiso 1 1 calc R
HC H 0.476277 -0.581774 0.875366 0.087 Uiso 1 1 calc R
P05L P 0.1616(9) 0.4491(3) 1.0011(3) 0.364 Uani 1 1 d .
F05M F 0.5648(6) 0.1353(5) 0.8587(3) 0.189 Uani 1 1 d .
P05N P -0.0527(6) 0.1266(4) 0.5182(3) 0.255 Uani 1 1 d .
C05O C 0.2636(4) -0.1126(4) 0.5882(3) 0.073 Uani 1 1 d .
H05V H 0.262554 -0.118873 0.549631 0.088 Uiso 1 1 calc R
H05W H 0.263310 -0.153202 0.599051 0.088 Uiso 1 1 calc R
C05P C 0.7551(4) -0.0054(4) 0.8070(3) 0.071 Uani 1 1 d .
H05A H 0.748535 -0.036685 0.775143 0.085 Uiso 1 1 calc R
H05B H 0.789506 -0.022015 0.830758 0.085 Uiso 1 1 calc R
C05Q C -0.0491(5) 0.4659(4) 0.8630(3) 0.076 Uani 1 1 d .
H05X H -0.031291 0.508646 0.872065 0.092 Uiso 1 1 calc R
H05Y H -0.050505 0.448628 0.895546 0.092 Uiso 1 1 calc R
C05R C 0.6464(5) -0.0532(4) 0.8444(4) 0.078 Uani 1 1 d .
H05C H 0.643383 -0.083326 0.811628 0.093 Uiso 1 1 calc R
H05E H 0.678432 -0.070557 0.869166 0.093 Uiso 1 1 calc R
C05S C 0.2708(4) -0.5049(3) 0.8072(4) 0.086 Uani 1 1 d .
H8AA H 0.237582 -0.522753 0.830111 0.103 Uiso 1 1 calc R
HD H 0.276119 -0.535487 0.774953 0.103 Uiso 1 1 calc R
C05T C -0.2449(5) 0.2023(4) 0.2525(6) 0.102 Uani 1 1 d .
F05U F 0.6248(8) 0.3140(4) 0.4851(7) 0.277 Uani 1 1 d .
F05V F -0.0419(6) 0.2885(4) 0.8512(3) 0.174 Uani 1 1 d .
F05W F 0.6247(7) 0.2857(6) 0.5541(3) 0.274 Uani 1 1 d .
C05X C 0.2348(4) -0.4485(3) 0.7929(4) 0.077 Uani 1 1 d .
H9AA H 0.231987 -0.416402 0.824343 0.092 Uiso 1 1 calc R
HE H 0.184236 -0.458789 0.779872 0.092 Uiso 1 1 calc R
C05Y C -0.2581(5) 0.0971(3) 0.2003(4) 0.085 Uani 1 1 d .
H05L H -0.250023 0.081460 0.233199 0.102 Uiso 1 1 calc R
H05M H -0.292946 0.069062 0.178326 0.102 Uiso 1 1 calc R
C060 C -0.2926(5) 0.1608(3) 0.2126(5) 0.108 Uani 1 1 d .
H06A H -0.297366 0.178456 0.180410 0.129 Uiso 1 1 calc R
H06B H -0.342154 0.157527 0.226581 0.129 Uiso 1 1 calc R
C061 C -0.2360(4) 0.4037(3) 0.8000(5) 0.101 Uani 1 1 d .
H06C H -0.230122 0.421909 0.768297 0.121 Uiso 1 1 calc R
H06D H -0.270069 0.429721 0.823128 0.121 Uiso 1 1 calc R
C062 C 0.4787(8) 0.1139(6) 0.4944(7) 0.166 Uani 1 1 d .
H06G H 0.513784 0.125776 0.470076 0.249 Uiso 1 1 calc GR
H06H H 0.504698 0.107188 0.526179 0.249 Uiso 1 1 calc GR
H06I H 0.442580 0.146476 0.503234 0.249 Uiso 1 1 calc GR
F063 F 0.6313(7) 0.1853(4) 0.5145(6) 0.272 Uani 1 1 d .
F064 F 0.5416(7) 0.3681(6) 1.1406(4) 0.218 Uani 1 1 d .
F065 F 0.4799(6) 0.1608(7) 0.9075(4) 0.214 Uani 1 1 d .
C066 C 0.4430(11) 0.0597(13) 0.4713(7) 0.224 Uani 1 1 d .
F067 F 0.6201(8) 0.2121(7) 0.4451(4) 0.299 Uani 1 1 d .
N068 N 0.4017(9) 0.0134(11) 0.4517(7) 0.218 Uani 1 1 d .
C06A C -0.2686(5) 0.3386(4) 0.7847(5) 0.103 Uani 1 1 d .
H06E H -0.270708 0.319241 0.816124 0.123 Uiso 1 1 calc R
H06F H -0.319306 0.341505 0.771254 0.123 Uiso 1 1 calc R
F06E F -0.1060(8) 0.2755(15) 0.9134(7) 0.400 Uani 1 1 d .
F06H F 0.2603(7) 0.0443(8) 0.9627(4) 0.259 Uani 1 1 d .
F06L F -0.0513(10) 0.2383(7) 1.0395(4) 0.273 Uani 1 1 d .
F06O F 0.6149(9) 0.3398(12) 1.0813(5) 0.348 Uani 1 1 d .
F06P F 0.1405(10) 0.0776(12) 0.9590(7) 0.352 Uani 1 1 d .
F06S F 0.1650(14) -0.0133(6) 0.9727(4) 0.351 Uani 1 1 d .
F06T F 0.0864(10) 0.4499(13) 0.9643(4) 0.425 Uani 1 1 d .
F06U F 0.0119(6) 0.3801(18) 0.4632(9) 0.494 Uani 1 1 d .
F06V F -0.0671(15) 0.1665(9) 0.5749(4) 0.363 Uani 1 1 d .
F06W F -0.0222(17) 0.3116(6) 0.4789(10) 0.431 Uani 1 1 d .
F06Y F 0.5336(15) 0.1998(10) 0.9690(6) 0.384 Uani 1 1 d .
F06Z F 0.5640(15) 0.1124(7) 0.9345(5) 0.346 Uani 1 1 d .
F070 F -0.101(2) 0.1753(9) 1.0726(7) 0.532 Uani 1 1 d .
F071 F 0.0188(6) 0.2176(13) 1.1001(6) 0.359 Uani 1 1 d .
F6 F 0.5479(14) 0.2295(8) 0.8902(8) 0.347 Uani 1 1 d .
F11 F -0.0543(19) 0.2912(6) 1.1172(6) 0.420 Uani 1 1 d .
F12 F 0.156(2) 0.5152(7) 1.0246(5) 0.466 Uani 1 1 d .
F13 F 0.1839(14) 0.4706(10) 0.9571(5) 0.341 Uani 1 1 d .
C1 C -0.2246(4) 0.2989(3) 0.7442(5) 0.085 Uani 1 1 d .
F7 F 0.0165(6) 0.1121(10) 0.5389(6) 0.297 Uani 1 1 d .
F0AA F 0.2143(13) 0.1083(9) 1.0304(6) 0.349 Uani 1 1 d .
F15 F -0.0102(11) 0.1847(6) 0.5255(10) 0.359 Uani 1 1 d .
F19 F -0.0203(13) 0.0864(10) 0.4708(6) 0.444 Uani 1 1 d .
F20 F 0.2438(14) 0.0149(10) 1.0330(8) 0.373 Uani 1 1 d .
F1 F -0.1181(10) 0.3346(10) 0.5141(12) 0.491 Uani 1 1 d .
F2 F -0.1050(13) 0.4308(6) 0.4709(7) 0.321 Uani 1 1 d .
F3 F -0.0798(10) 0.3359(11) 0.4239(6) 0.347 Uani 1 1 d .
F1AA F -0.026(2) 0.2088(7) 0.8783(10) 0.503 Uani 1 1 d .
F5 F 0.2186(12) 0.4515(10) 1.0421(4) 0.356 Uani 1 1 d .
F8 F -0.1176(10) 0.1633(16) 0.4827(11) 0.533 Uani 1 1 d .
F9 F 0.537(2) 0.3022(8) 1.0319(5) 0.463 Uani 1 1 d .
F10 F -0.1004(16) 0.0725(9) 0.5239(11) 0.418 Uani 1 1 d .
F3AA F 0.1184(17) 0.0435(9) 1.0387(5) 0.461 Uani 1 1 d .
F14 F 0.1025(16) 0.4138(10) 1.0420(7) 0.384 Uani 1 1 d .
F17 F 0.5271(13) 0.2737(7) 1.1160(8) 0.325 Uani 1 1 d .
F18 F -0.0289(12) 0.4043(9) 0.5339(5) 0.353 Uani 1 1 d .
F2AA F 0.190(3) 0.3853(8) 0.9743(9) 0.566 Uani 1 1 d .
F5AA F 0.6400(13) 0.1892(13) 0.9229(8) 0.384 Uani 1 1 d .
F4AA F 0.4413(14) 0.3404(11) 1.0915(8) 0.353 Uani 1 1 d .
F6AA F -0.0330(13) 0.2593(7) 0.9646(5) 0.307 Uani 1 1 d .
F4 F 0.0596(10) 0.2815(9) 0.9031(7) 0.303 Uani 1 1 d .
F8AA F 0.5320(13) 0.3901(7) 1.0671(6) 0.305 Uani 1 1 d .
F7AA F -0.0467(17) 0.3391(8) 0.9302(7) 0.359 Uani 1 1 d .

loop_
_atom_site_aniso_label
_atom_site_aniso_U_11
_atom_site_aniso_U_22
_atom_site_aniso_U_33
_atom_site_aniso_U_23
_atom_site_aniso_U_13
_atom_site_aniso_U_12
P001 0.063 0.080 0.063 0.012 0.001 -0.006
P002 0.066 0.082 0.067 0.013 0.001 0.010
P003 0.122 0.069 0.104 -0.012 0.002 0.004
F004 0.090 0.067 0.081 0.010 0.007 0.015
F005 0.058 0.123 0.072 0.028 -0.006 -0.020
F006 0.085 0.082 0.077 0.009 -0.003 -0.018
F007 0.055 0.097 0.093 0.024 0.012 0.007
F008 0.089 0.080 0.092 0.028 0.001 -0.004
F009 0.084 0.069 0.080 0.015 0.004 0.013
O00A 0.061 0.063 0.071 0.015 -0.001 0.007
O00B 0.059 0.077 0.075 0.021 -0.009 -0.012
O2 0.064 0.065 0.075 0.009 0.002 0.012
O00D 0.058 0.067 0.077 0.012 0.002 -0.001
F00E 0.095 0.125 0.083 0.046 0.011 0.012
F00F 0.069 0.121 0.085 0.035 -0.017 -0.010
F00G 0.116 0.123 0.075 0.043 -0.004 -0.026
O00H 0.095 0.051 0.114 0.011 0.000 0.006
P00I 0.166 0.155 0.156 0.015 -0.014 -0.021
N00J 0.059 0.061 0.077 0.029 -0.012 -0.006
O00K 0.103 0.047 0.095 0.003 0.004 -0.004
F00L 0.068 0.147 0.102 0.032 0.013 0.002
N00M 0.059 0.044 0.077 0.018 -0.007 0.005
N00N 0.058 0.043 0.095 0.007 0.003 -0.010
N00O 0.055 0.047 0.077 0.008 0.005 0.000
F00P 0.140 0.105 0.086 -0.004 0.005 -0.025
N00Q 0.057 0.036 0.090 0.012 0.001 0.013
N00R 0.050 0.056 0.092 0.025 -0.007 0.004
F00S 0.143 0.079 0.084 -0.017 -0.005 0.009
N00T 0.049 0.055 0.075 0.017 0.004 0.001
N00U 0.046 0.066 0.090 0.035 0.012 0.013
N00V 0.054 0.046 0.095 0.023 0.009 0.008
N00W 0.056 0.046 0.099 0.001 0.002 -0.011
P00X 0.198 0.207 0.168 0.042 -0.028 -0.045
O00Y 0.110 0.052 0.176 0.036 -0.009 0.008
N00Z 0.059 0.042 0.101 0.003 0.004 -0.006
N010 0.051 0.055 0.082 -0.007 0.001 0.006
N011 0.045 0.054 0.102 0.032 -0.005 0.001
C012 0.038 0.045 0.074 0.021 -0.001 0.000
N013 0.052 0.064 0.078 -0.008 0.000 -0.004
N014 0.057 0.047 0.108 0.023 0.007 0.020
N015 0.062 0.039 0.107 0.020 -0.008 0.003
C016 0.037 0.040 0.067 0.007 -0.001 0.006
N017 0.058 0.045 0.092 0.016 0.001 -0.004
C018 0.047 0.037 0.074 0.017 0.004 0.014
N019 0.060 0.050 0.109 0.020 0.012 0.000
C01A 0.052 0.046 0.074 0.007 -0.001 -0.011
N01B 0.053 0.067 0.086 0.008 0.003 -0.015
C01C 0.043 0.044 0.094 0.005 0.010 -0.006
N01D 0.055 0.044 0.130 0.011 0.005 -0.003
N01E 0.060 0.042 0.139 0.026 -0.005 -0.003
N01F 0.053 0.050 0.113 0.016 0.007 0.000
C01G 0.044 0.037 0.114 0.019 0.003 -0.004
O01H 0.094 0.057 0.206 0.044 0.022 -0.001
P01I 0.194 0.231 0.151 0.043 -0.006 0.012
C01J 0.048 0.062 0.074 0.035 -0.006 -0.004
C01K 0.052 0.060 0.076 0.025 0.004 0.002
C01L 0.043 0.056 0.077 0.020 0.003 -0.003
C01M 0.057 0.045 0.100 0.020 -0.003 0.005
C01N 0.050 0.037 0.086 0.016 -0.006 0.004
C01O 0.041 0.050 0.095 0.022 0.001 0.003
C01P 0.055 0.047 0.069 0.008 0.000 0.007
C01Q 0.051 0.049 0.085 0.020 -0.006 -0.009
C01R 0.047 0.042 0.066 0.016 -0.003 -0.002
C01S 0.054 0.050 0.098 0.012 0.006 -0.002
C01T 0.042 0.056 0.098 0.017 0.005 0.011
C01U 0.048 0.042 0.075 0.009 0.004 0.003
C01V 0.036 0.043 0.101 0.012 0.000 0.006
C01W 0.061 0.042 0.086 0.012 0.017 0.013
C01X 0.050 0.043 0.086 0.003 -0.010 0.004
P01Y 0.186 0.231 0.178 0.022 0.010 -0.007
N01Z 0.058 0.039 0.158 0.014 0.011 0.008
C020 0.055 0.046 0.099 0.023 -0.011 -0.006
C021 0.059 0.060 0.088 0.014 0.022 0.005
C022 0.043 0.043 0.112 0.000 0.010 0.015
C023 0.046 0.036 0.106 0.010 0.003 0.001
C024 0.065 0.053 0.087 0.012 0.012 0.012
C025 0.044 0.044 0.080 0.006 0.010 0.000
F026 0.120 0.095 0.211 0.004 0.025 -0.003
C027 0.050 0.038 0.079 0.008 0.004 0.004
C028 0.046 0.033 0.068 0.012 0.001 0.003
C029 0.049 0.053 0.071 0.023 -0.006 0.007
C02A 0.055 0.045 0.091 0.018 -0.013 -0.007
C02B 0.075 0.077 0.068 0.017 0.009 0.015
F02C 0.099 0.166 0.208 0.017 0.003 -0.024
C02D 0.048 0.040 0.094 0.025 -0.001 0.006
C02E 0.059 0.045 0.088 0.003 0.008 0.009
C02F 0.042 0.038 0.102 0.011 0.000 -0.001
C02G 0.040 0.039 0.103 0.008 -0.005 0.002
C02H 0.047 0.052 0.059 0.014 0.008 0.001
C02I 0.057 0.039 0.076 0.010 0.005 -0.007
C02J 0.052 0.043 0.085 0.012 0.011 0.007
C02K 0.064 0.043 0.080 0.000 -0.005 0.004
C02L 0.051 0.044 0.082 0.026 -0.014 0.003
C02M 0.070 0.076 0.071 0.014 -0.001 -0.004
C02N 0.058 0.036 0.061 0.007 -0.001 0.007
C02O 0.051 0.045 0.074 0.014 0.000 -0.002
C02P 0.054 0.048 0.078 0.014 -0.002 0.006
C02Q 0.060 0.044 0.108 0.012 0.012 0.008
N02R 0.057 0.027 0.093 0.013 -0.008 -0.001
C02S 0.060 0.074 0.091 0.026 0.012 -0.017
C02T 0.059 0.051 0.071 0.015 -0.007 -0.006
C02U 0.048 0.071 0.106 0.033 0.014 0.003
C02V 0.047 0.060 0.099 0.010 0.017 0.013
C02W 0.052 0.040 0.092 0.026 0.006 0.009
C02X 0.049 0.041 0.099 0.011 -0.001 0.003
C02Y 0.068 0.050 0.067 -0.007 -0.009 0.008
C02Z 0.053 0.044 0.089 0.001 -0.011 -0.005
C030 0.041 0.061 0.094 -0.009 0.012 -0.004
C031 0.081 0.056 0.077 0.001 0.009 0.006
C032 0.051 0.050 0.104 0.023 0.004 0.004
C033 0.051 0.052 0.079 0.020 -0.024 -0.010
C034 0.048 0.058 0.088 0.037 -0.013 -0.008
C035 0.054 0.060 0.076 0.020 -0.004 0.001
C036 0.052 0.041 0.073 0.015 0.004 -0.006
C037 0.046 0.054 0.116 0.011 -0.007 -0.002
C038 0.053 0.040 0.126 0.016 0.004 0.004
C039 0.051 0.058 0.086 -0.010 0.015 0.005
C03A 0.068 0.052 0.084 0.013 -0.009 -0.009
C03B 0.070 0.049 0.077 0.007 -0.002 0.008
C03C 0.062 0.067 0.078 0.010 -0.001 0.015
C03D 0.053 0.044 0.083 0.016 -0.006 0.006
C03E 0.054 0.060 0.076 -0.005 -0.003 0.009
C03F 0.053 0.052 0.091 0.001 0.016 -0.013
C03G 0.048 0.053 0.122 0.016 -0.003 -0.009
C03H 0.060 0.046 0.088 0.004 -0.001 -0.003
C03I 0.074 0.065 0.076 0.008 0.008 -0.010
C03J 0.064 0.045 0.075 0.013 0.010 -0.003
C03K 0.083 0.055 0.072 -0.001 -0.002 0.000
C03L 0.057 0.074 0.075 0.023 0.003 -0.008
C03M 0.059 0.057 0.069 0.021 -0.002 0.005
C03N 0.060 0.057 0.074 0.017 -0.002 -0.012
C03O 0.056 0.056 0.129 0.016 0.019 -0.013
C03P 0.066 0.075 0.074 0.007 0.001 0.001
C03Q 0.061 0.070 0.079 0.016 -0.008 -0.009
C03R 0.056 0.070 0.075 0.011 0.010 -0.014
C03S 0.067 0.056 0.074 0.008 0.011 0.012
C03T 0.060 0.061 0.079 0.024 0.005 -0.006
C03U 0.048 0.044 0.116 0.028 0.009 0.001
C03V 0.043 0.066 0.082 -0.004 0.003 0.006
C03W 0.055 0.051 0.085 0.006 0.008 -0.011
C03X 0.044 0.070 0.102 0.034 0.006 -0.009
C03Y 0.055 0.051 0.086 0.018 0.008 -0.004
C03Z 0.079 0.087 0.073 0.016 0.000 0.001
C040 0.056 0.037 0.123 0.019 0.006 0.008
C041 0.061 0.041 0.104 0.007 0.015 0.000
C042 0.054 0.073 0.095 0.025 -0.010 -0.018
C043 0.057 0.068 0.095 0.038 0.028 0.025
C044 0.048 0.046 0.115 0.017 0.002 0.007
C045 0.061 0.042 0.120 0.005 0.017 0.020
C046 0.055 0.070 0.092 0.006 0.013 0.002
C047 0.055 0.077 0.082 0.006 0.000 0.003
C048 0.077 0.056 0.079 -0.001 0.003 0.005
C049 0.074 0.084 0.078 0.009 -0.013 -0.013
C04A 0.040 0.060 0.123 0.037 0.005 0.001
C04B 0.045 0.045 0.105 0.028 0.004 -0.001
C04C 0.047 0.050 0.101 0.014 0.001 0.005
C04D 0.059 0.058 0.080 0.006 -0.005 -0.006
C04E 0.046 0.052 0.119 0.015 -0.001 -0.001
C04F 0.067 0.100 0.075 0.019 -0.005 0.022
C04G 0.055 0.047 0.074 0.005 -0.002 -0.002
C04H 0.060 0.046 0.119 0.024 -0.003 0.001
C04I 0.049 0.053 0.128 0.030 -0.001 -0.001
C04J 0.060 0.054 0.071 -0.002 0.006 0.001
C04K 0.055 0.049 0.093 0.017 0.010 0.007
C04L 0.073 0.056 0.082 0.019 0.013 -0.010
C04M 0.061 0.060 0.075 0.015 -0.007 -0.012
C04N 0.085 0.055 0.074 0.001 0.004 -0.016
C04O 0.081 0.069 0.091 0.020 -0.023 -0.021
C04P 0.070 0.032 0.092 0.015 -0.007 0.015
P04Q 0.266 0.204 0.213 0.020 0.000 0.036
C04R 0.074 0.088 0.094 0.040 0.013 0.026
C04S 0.049 0.049 0.107 0.009 0.005 0.009
C04T 0.048 0.067 0.156 0.053 0.014 0.007
C04U 0.045 0.058 0.129 0.029 0.018 0.005
C04V 0.058 0.093 0.085 0.027 0.008 -0.014
C04W 0.053 0.050 0.120 0.028 0.004 0.004
C04X 0.055 0.048 0.132 0.012 -0.013 0.003
C04Y 0.075 0.053 0.121 0.031 0.016 0.012
C04Z 0.054 0.057 0.109 0.008 -0.001 0.003
C050 0.052 0.053 0.097 0.009 0.000 -0.002
P051 0.692 0.213 0.118 0.008 -0.009 -0.182
C052 0.053 0.044 0.133 -0.003 -0.009 0.013
C053 0.057 0.059 0.135 0.036 0.016 0.018
C054 0.066 0.064 0.067 0.025 0.009 0.000
C055 0.053 0.042 0.134 0.023 0.003 0.005
C056 0.061 0.056 0.104 0.027 0.000 -0.009
F057 0.155 0.208 0.132 0.068 -0.006 -0.045
C058 0.069 0.065 0.083 0.005 -0.007 0.017
C059 0.062 0.050 0.088 0.013 0.014 -0.006
C05A 0.058 0.062 0.074 0.017 -0.009 -0.015
C05B 0.040 0.072 0.088 -0.013 -0.004 -0.006
C05C 0.060 0.067 0.113 -0.002 -0.004 -0.006
C05D 0.063 0.058 0.095 0.020 0.024 0.021
C05E 0.084 0.087 0.061 0.010 -0.015 0.026
C05F 0.058 0.070 0.082 0.006 -0.008 -0.023
C05G 0.059 0.078 0.104 0.034 0.008 -0.003
C05H 0.050 0.035 0.153 0.014 0.011 0.004
C05I 0.056 0.067 0.119 0.022 -0.021 0.016
C05J 0.053 0.064 0.099 0.005 -0.015 0.012
C05K 0.073 0.066 0.083 0.028 -0.006 -0.012
P05L 0.789 0.172 0.121 0.005 -0.030 0.097
F05M 0.245 0.207 0.098 -0.016 -0.037 0.037
P05N 0.255 0.268 0.238 0.027 0.001 -0.075
C05O 0.052 0.080 0.081 -0.003 -0.001 0.000
C05P 0.058 0.071 0.087 0.024 0.006 0.001
C05Q 0.080 0.060 0.090 0.012 0.014 0.021
C05R 0.066 0.058 0.109 0.014 -0.004 -0.002
C05S 0.040 0.054 0.174 0.046 0.002 -0.005
C05T 0.059 0.042 0.204 0.017 0.015 0.000
F05U 0.255 0.112 0.490 0.099 0.232 0.048
F05V 0.234 0.190 0.106 0.047 -0.006 0.037
F05W 0.294 0.355 0.119 -0.121 0.090 -0.206
C05X 0.058 0.051 0.125 0.025 0.006 0.002
C05Y 0.071 0.040 0.143 0.014 -0.008 -0.014
C060 0.049 0.038 0.228 0.002 -0.003 0.007
C061 0.046 0.038 0.218 0.024 -0.002 0.003
C062 0.113 0.095 0.275 -0.019 0.089 -0.034
F063 0.235 0.142 0.473 0.165 -0.188 -0.099
F064 0.241 0.231 0.167 -0.007 0.030 -0.053
F065 0.153 0.328 0.168 0.062 0.017 -0.018
C066 0.180 0.366 0.173 0.160 0.113 0.193
F067 0.347 0.349 0.137 -0.121 -0.102 0.262
N068 0.137 0.336 0.210 0.126 0.029 0.048
C06A 0.057 0.059 0.195 0.027 0.008 -0.006
F06E 0.172 0.797 0.326 0.350 0.073 0.119
F06H 0.220 0.453 0.121 0.095 0.047 -0.011
F06L 0.396 0.297 0.131 0.059 -0.045 -0.083
F06O 0.198 0.597 0.210 -0.041 0.030 0.091
F06P 0.284 0.547 0.269 0.207 -0.074 -0.131
F06S 0.666 0.239 0.137 0.018 -0.105 -0.191
F06T 0.272 0.791 0.140 -0.105 -0.092 0.262
F06U 0.065 1.051 0.456 0.374 0.053 0.116
F06V 0.581 0.381 0.106 -0.013 -0.033 0.148
F06W 0.591 0.111 0.544 -0.062 -0.091 0.110
F06Y 0.522 0.346 0.223 -0.135 0.113 -0.063
F06Z 0.581 0.269 0.218 0.135 -0.067 -0.114
F070 1.008 0.323 0.268 0.079 -0.161 -0.400
F071 0.110 0.698 0.281 0.112 0.015 0.079
F6 0.457 0.247 0.384 0.176 0.081 0.002
F11 0.853 0.136 0.261 -0.009 0.179 0.062
F12 1.008 0.204 0.159 -0.033 -0.053 0.000
F13 0.485 0.398 0.134 0.040 -0.060 0.069
C1 0.047 0.030 0.177 0.012 0.009 0.007
F7 0.086 0.477 0.312 0.026 -0.007 -0.005
F0AA 0.447 0.336 0.221 -0.067 -0.010 -0.199
F15 0.327 0.160 0.539 -0.090 0.106 -0.068
F19 0.541 0.433 0.267 -0.213 0.224 -0.341
F20 0.435 0.374 0.370 0.249 -0.161 -0.093
F1 0.214 0.369 0.783 -0.226 0.282 -0.141
F2 0.482 0.174 0.331 0.095 0.112 0.075
F3 0.236 0.492 0.266 -0.055 -0.048 -0.097
F1AA 0.904 0.135 0.428 -0.069 0.043 -0.028
F5 0.480 0.498 0.099 0.072 0.000 0.216
F8 0.187 0.704 0.567 -0.253 -0.224 0.105
F9 0.933 0.264 0.155 -0.069 0.032 0.104
F10 0.452 0.247 0.575 0.133 -0.074 -0.183
F3AA 0.853 0.348 0.138 -0.099 0.209 -0.261
F14 0.508 0.394 0.266 0.080 0.180 -0.026
F17 0.386 0.211 0.384 0.070 -0.026 0.047
F18 0.437 0.374 0.193 -0.090 -0.128 0.233
F2AA 1.140 0.173 0.340 -0.068 -0.041 -0.002
F5AA 0.289 0.493 0.342 0.003 -0.077 -0.086
F4AA 0.332 0.385 0.347 0.082 0.018 0.029
F6AA 0.509 0.242 0.178 0.058 -0.008 -0.005
F4 0.251 0.338 0.324 0.065 0.037 -0.062
F8AA 0.426 0.201 0.292 0.056 -0.045 -0.011
F7AA 0.563 0.209 0.279 -0.020 -0.020 -0.011

loop_
_atom_type_symbol
_atom_type_description
_atom_type_scat_dispersion_real
_atom_type_scat_dispersion_imag
_atom_type_scat_source
C C 0.0150 0.0070 'International Tables Vol C Tables 4.2.6.8 and 6.1.1.4'
H H 0.0000 0.0000 'International Tables Vol C Tables 4.2.6.8 and 6.1.1.4'
F F 0.0600 0.0410 'International Tables Vol C Tables 4.2.6.8 and 6.1.1.4'
N N 0.0250 0.0140 'International Tables Vol C Tables 4.2.6.8 and 6.1.1.4'
O O 0.0410 0.0250 'International Tables Vol C Tables 4.2.6.8 and 6.1.1.4'
P P 0.2600 0.3350 'International Tables Vol C Tables 4.2.6.8 and 6.1.1.4'

loop_
_geom_angle_atom_site_label_1
_geom_angle_atom_site_label_2
_geom_angle_atom_site_label_3
_geom_angle
F005 P001 F008 90.4(3)
F005 P001 F00L 179.3(3)
F006 P001 F005 89.7(3)
F006 P001 F008 89.2(3)
F006 P001 F00L 90.2(3)
F006 P001 F00P 177.9(3)
F00G P001 F005 89.9(3)
F00G P001 F006 90.7(3)
F00G P001 F008 179.7(3)
F00G P001 F00L 90.8(3)
F00G P001 F00P 90.1(3)
F00L P001 F008 89.0(3)
F00P P001 F005 88.4(3)
F00P P001 F008 90.0(3)
F00P P001 F00L 91.7(4)
F007 P002 F004 88.8(3)
F009 P002 F004 90.0(2)
F009 P002 F007 90.7(3)
F00E P002 F004 90.1(3)
F00E P002 F007 90.0(3)
F00E P002 F009 179.3(3)
F00E P002 F00S 91.8(3)
F00F P002 F004 89.1(3)
F00F P002 F007 177.9(3)
F00F P002 F009 89.5(3)
F00F P002 F00E 89.8(3)
F00F P002 F00S 91.7(3)
F00S P002 F004 178.0(3)
F00S P002 F007 90.4(3)
F00S P002 F009 88.1(3)
F026 P003 F02C 178.0(5)
F05U P003 F026 92.3(6)
F05U P003 F02C 88.0(6)
F05U P003 F063 173.1(8)
F05W P003 F026 88.8(6)
F05W P003 F02C 89.2(6)
F05W P003 F05U 83.1(9)
F05W P003 F063 97.8(9)
F05W P003 F067 178.7(9)
F063 P003 F026 94.6(6)
F063 P003 F02C 85.2(6)
F067 P003 F026 90.4(6)
F067 P003 F02C 91.5(6)
F067 P003 F05U 98.0(9)
F067 P003 F063 81.2(8)
F06L P00I F057 176.1(9)
F070 P00I F057 93.6(8)
F070 P00I F06L 86.0(9)
F070 P00I F071 115(2)
F071 P00I F057 84.6(8)
F071 P00I F06L 92.0(10)
F11 P00I F057 87.0(8)
F11 P00I F06L 95.2(9)
F11 P00I F070 151(2)
F11 P00I F071 93.9(18)
C03F N00J N00W 117.4(7)
C027 N00M C048 120.5(6)
C027 N00M C054 118.4(6)
C048 N00M C054 121.1(7)
C01O N00N C03W 119.6(6)
C04L N00N C01O 120.9(6)
C04L N00N C03W 119.3(7)
C02U N00O N014 115.0(7)
C02P N00Q C052 120.8(6)
C02P N00Q C058 121.6(6)
C058 N00Q C052 117.5(7)
C03H N00R N01B 114.9(7)
C02Y N00T C03J 118.7(6)
C02Y N00T C03M 120.4(6)
C03J N00T C03M 120.8(6)
N00Z N00U H00U 120.2
C03D N00U H00U 120.2
C03D N00U N00Z 119.6(6)
C038 N00V C04T 119.6(7)
C05D N00V C038 122.3(7)
C05D N00V C04T 118.0(7)
N00J N00W H00W 119.3
C02A N00W N00J 121.5(7)
C02A N00W H00W 119.3
F05M P00X F065 86.1(7)
F05M P00X F06Y 163.1(11)
F05M P00X F6 87.4(9)
F05M P00X F5AA 101.0(11)
F065 P00X F06Y 77.0(11)
F065 P00X F6 84.2(12)
F06Y P00X F6 91.5(13)
F06Z P00X F05M 93.1(9)
F06Z P00X F065 88.3(12)
F06Z P00X F06Y 85.9(12)
F06Z P00X F6 172.5(15)
F06Z P00X F5AA 100.2(16)
F5AA P00X F065 168.4(14)
F5AA P00X F06Y 95.8(12)
F5AA P00X F6 87.0(14)
C043 N00Z N00U 117.4(7)
C03P N010 C05O 119.8(7)
C04Z N010 C03P 121.6(7)
C04Z N010 C05O 118.2(7)
C042 N011 C056 116.8(7)
C04C N011 C042 121.5(6)
C04C N011 C056 121.7(6)
C01J C012 C018 121.5(6)
C01J C012 C02S 117.2(6)
C02S C012 C018 121.2(6)
C03A N013 C05B 119.4(6)
C046 N013 C03A 121.2(6)
C046 N013 C05B 119.4(7)
N00O N014 H014 119.6
N00O N014 C02K 120.8(7)
C02K N014 H014 119.6
N01F N015 H015 119.9
C050 N015 H015 119.9
C050 N015 N01F 120.2(7)
C01N C016 C02N 118.4(5)
C02M C016 C01N 118.1(6)
C02M C016 C02N 123.4(6)
C02Q N017 N019 113.4(7)
C02W C018 C012 122.2(7)
C03Y C018 C012 121.1(6)
C03Y C018 C02W 116.6(6)
N017 N019 H019 120.3
N017 N019 C040 119.4(7)
C040 N019 H019 120.3
C02V C01A C01V 118.0(7)
C03C C01A C01V 120.8(7)
C03C C01A C02V 121.1(7)
N00R N01B H01B 120.7
N00R N01B C034 118.7(6)
C034 N01B H01B 120.7
C01S C01C H01C 120.0
C01S C01C C01X 120.0(7)
C01X C01C H01C 120.0
C05H N01D N01Z 114.1(8)
C055 N01E N02R 114.0(8)
C04H N01F N015 113.4(7)
C020 C01G C025 121.1(6)
C020 C01G C04V 119.1(7)
C04V C01G C025 119.4(7)
F064 P01I F06O 86.3(8)
F064 P01I F9 164.9(15)
F064 P01I F17 87.1(9)
F064 P01I F4AA 91.8(10)
F064 P01I F8AA 88.0(9)
F06O P01I F4AA 164.8(14)
F9 P01I F06O 79.9(15)
F9 P01I F17 101.9(12)
F9 P01I F4AA 99.8(17)
F17 P01I F06O 103.0(14)
F17 P01I F4AA 92.0(13)
F8AA P01I F06O 78.5(13)
F8AA P01I F9 83.2(10)
F8AA P01I F17 174.8(11)
F8AA P01I F4AA 86.4(13)
C012 C01J H01J 118.8
C012 C01J C01K 122.3(7)
C01K C01J H01J 118.8
C01J C01K H01K 120.2
C01L C01K C01J 119.6(6)
C01L C01K H01K 120.2
C01K C01L C03F 121.0(6)
C01K C01L C03I 120.3(6)
C03I C01L C03F 118.7(7)
C03O C01M C055 123.8(7)
C03U C01M C03O 118.3(7)
C03U C01M C055 117.9(8)
C016 C01N H01N 120.2
C01W C01N C016 119.7(6)
C01W C01N H01N 120.2
N00N C01O H01O 120.2
N00N C01O C02W 119.7(6)
C02W C01O H01O 120.2
C027 C01P H01P 119.5
C027 C01P C02N 121.0(7)
C02N C01P H01P 119.5
C01R C01Q H01Q 119.3
C01R C01Q C029 121.5(7)
C029 C01Q H01Q 119.3
C01Q C01R C028 122.9(7)
C01Q C01R C05J 117.9(7)
C05J C01R C028 119.0(6)
C01C C01S C043 122.2(7)
C01C C01S C04R 119.1(7)
C04R C01S C043 118.6(8)
C024 C01T C04T 117.5(8)
C03Q C01T C024 121.0(7)
C03Q C01T C04T 121.3(7)
C01W C01U C02Q 117.6(7)
C037 C01U C01W 119.4(6)
C037 C01U C02Q 123.0(6)
C02D C01V C01A 120.7(6)
C04F C01V C01A 120.1(8)
C04F C01V C02D 119.1(7)
C01N C01W C01U 121.0(7)
C01N C01W H01W 119.5
C01U C01W H01W 119.5
C01C C01X H01X 119.6
C01C C01X C023 120.8(7)
C023 C01X H01X 119.6
F05V P01Y F1AA 87.6(12)
F05V P01Y F6AA 171.3(11)
F05V P01Y F4 94.7(9)
F05V P01Y F7AA 94.5(9)
F06E P01Y F05V 94.2(8)
F06E P01Y F1AA 98(2)
F06E P01Y F6AA 77.1(10)
F06E P01Y F4 168.1(14)
F06E P01Y F7AA 74.8(15)
F1AA P01Y F6AA 93.8(12)
F1AA P01Y F4 90.7(19)
F1AA P01Y F7AA 172(2)
F4 P01Y F6AA 93.9(11)
F7AA P01Y F6AA 83.0(9)
F7AA P01Y F4 96.6(14)
N01D N01Z H01Z 119.4
C1 N01Z N01D 121.2(8)
C1 N01Z H01Z 119.4
C01G C020 H020 118.6
C01G C020 C03U 122.8(7)
C03U C020 H020 118.6
C02B C021 H021 120.1
C03X C021 H021 120.1
C03X C021 C02B 119.8(8)
C031 C022 C03B 120.1(7)
C031 C022 C052 121.9(7)
C03B C022 C052 117.8(8)
C01X C023 C04B 120.6(8)
C04Y C023 C01X 119.6(7)
C04Y C023 C04B 119.6(7)
C01T C024 H024 121.7
C03N C024 C01T 116.6(7)
C03N C024 H024 121.7
C03R C025 C01G 123.3(6)
C03R C025 C04E 117.0(6)
C04E C025 C01G 119.7(7)
N00M C027 C01P 120.2(6)
N00M C027 H027 119.9
C01P C027 H027 119.9
C035 C028 C01R 124.2(7)
C035 C028 C04P 117.2(6)
C04P C028 C01R 118.4(6)
C01Q C029 H029 119.3
C02J C029 C01Q 121.4(6)
C02J C029 H029 119.3
O00B C02A N00W 124.5(6)
O00B C02A C05C 120.3(7)
N00W C02A C05C 115.2(8)
C021 C02B H02B 120.4
C03T C02B C021 119.2(8)
C03T C02B H02B 120.4
C01V C02D H02D 119.9
C032 C02D C01V 120.2(7)
C032 C02D H02D 119.9
C02F C02E H02E 119.3
C02G C02E H02E 119.3
C02G C02E C02F 121.4(8)
C02E C02F C02L 121.1(7)
C05A C02F C02E 116.0(6)
C05A C02F C02L 122.8(6)
C02E C02G H02G 119.4
C02E C02G C033 121.2(7)
C033 C02G H02G 119.4
C02O C02H C036 122.3(6)
C03K C02H C02O 116.6(7)
C03K C02H C036 121.1(6)
C036 C02I H02I 119.5
C04G C02I H02I 119.5
C04G C02I C036 121.0(7)
C029 C02J C02U 124.3(7)
C029 C02J C05E 116.9(7)
C05E C02J C02U 118.7(8)
O2 C02K N014 121.7(7)
O2 C02K C05Q 125.7(7)
N014 C02K C05Q 112.6(7)
C03G C02L C02F 121.3(7)
C03G C02L C04I 117.6(7)
C04I C02L C02F 120.8(6)
C016 C02M H02M 119.4
C037 C02M C016 121.2(8)
C037 C02M H02M 119.4
C01P C02N C016 121.7(6)
C04N C02N C016 121.9(6)
C04N C02N C01P 116.2(6)
C02H C02O H02O 119.6
C03J C02O C02H 120.8(7)
C03J C02O H02O 119.6
N00Q C02P H02P 120.0
N00Q C02P C035 120.1(7)
C035 C02P H02P 120.0
N017 C02Q C01U 121.7(8)
N017 C02Q H02Q 119.2
C01U C02Q H02Q 119.1
N01E N02R H02R 119.8
C05T N02R N01E 120.3(8)
C05T N02R H02R 119.9
C012 C02S H02S 119.2
C012 C02S C03I 121.7(7)
C03I C02S H02S 119.2
C03N C02T C03M 120.5(6)
C03N C02T C03Z 119.1(7)
C03Z C02T C03M 119.7(7)
N00O C02U C02J 117.7(8)
N00O C02U H02U 121.1
C02J C02U H02U 121.1
C01A C02V H02V 121.5
C01A C02V C04Z 117.0(8)
C04Z C02V H02V 121.5
C018 C02W C01O 121.3(8)
C018 C02W H02W 119.3
C01O C02W H02W 119.3
C03S C02X C04H 123.3(7)
C04G C02X C03S 118.1(7)
C04G C02X C04H 118.5(8)
N00T C02Y H02Y 119.2
N00T C02Y C03K 121.6(7)
C03K C02Y H02Y 119.2
C03E C02Z C03W 120.2(7)
C041 C02Z C03E 120.9(7)
C041 C02Z C03W 118.7(8)
C049 C030 C05B 120.1(8)
C04D C030 C049 118.5(8)
C04D C030 C05B 121.4(8)
C022 C031 H031 120.0
C047 C031 C022 120.0(8)
C047 C031 H031 120.0
C02D C032 H032 120.2
C02D C032 C04K 119.5(8)
C04K C032 H032 120.2
C02G C033 C03H 122.7(6)
C02G C033 C04O 118.5(7)
C04O C033 C03H 118.6(7)
O00D C034 N01B 123.2(7)
O00D C034 C05K 123.8(6)
N01B C034 C05K 113.0(7)
C028 C035 C02P 121.0(7)
C028 C035 H035 119.5
C02P C035 H035 119.5
C02I C036 C02H 118.3(6)
C04J C036 C02H 124.8(7)
C04J C036 C02I 116.7(7)
C01U C037 H037 119.8
C02M C037 C01U 120.5(7)
C02M C037 H037 119.8
N00V C038 H038 119.3
N00V C038 C04S 121.5(8)
C04S C038 H038 119.3
C03V C039 C05O 119.5(7)
C047 C039 C03V 119.5(7)
C047 C039 C05O 121.0(8)
N013 C03A H03C 120.2
N013 C03A C04E 119.5(7)
C04E C03A H03C 120.2
C022 C03B H03H 120.3
C022 C03B C03V 119.4(8)
C03V C03B H03H 120.3
C01A C03C H03L 119.7
C01A C03C C03P 120.6(8)
C03P C03C H03L 119.7
O00A C03D N00U 122.1(7)
O00A C03D C04U 124.3(7)
N00U C03D C04U 113.5(7)
C02Z C03E H03E 120.6
C049 C03E C02Z 118.7(8)
C049 C03E H03E 120.6
N00J C03F C01L 120.6(8)
N00J C03F H03F 119.7
C01L C03F H03F 119.7
C02L C03G H03M 120.0
C04C C03G C02L 119.9(8)
C04C C03G H03M 120.0
N00R C03H C033 118.8(7)
N00R C03H H03T 120.6
C033 C03H H03T 120.6
C01L C03I C02S 118.6(8)
C01L C03I H03I 120.7
C02S C03I H03I 120.7
N00T C03J H03J 119.0
C02O C03J N00T 121.9(7)
C02O C03J H03J 119.0
C02H C03K H03K 119.9
C02Y C03K C02H 120.2(7)
C02Y C03K H03K 119.9
C03T C03L H03W 120.2
C04M C03L H03W 120.2
C04M C03L C03T 119.6(8)
N00T C03M C02T 109.4(6)
N00T C03M H03A 109.8
N00T C03M H03B 109.8
C02T C03M H03A 109.8
C02T C03M H03B 109.8
H03A C03M H03B 108.3
C024 C03N H03N 118.2
C02T C03N C024 123.5(7)
C02T C03N H03N 118.2
C01M C03O H03O 118.2
C04V C03O C01M 123.6(7)
C04V C03O H03O 118.2
N010 C03P C03C 118.9(8)
N010 C03P H03P 120.6
C03C C03P H03P 120.6
C01T C03Q H03Q 119.4
C01T C03Q C03Z 121.1(7)
C03Z C03Q H03Q 119.4
C025 C03R H03R 119.4
C046 C03R C025 121.3(7)
C046 C03R H03R 119.4
C02X C03S H03S 120.8
C04J C03S C02X 118.5(7)
C04J C03S H03S 120.8
C02B C03T C03L 120.1(8)
C02B C03T C054 122.5(7)
C03L C03T C054 116.8(7)
C01M C03U C020 117.5(8)
C01M C03U H03U 121.3
C020 C03U H03U 121.3
C039 C03V H03V 120.2
C03B C03V C039 119.6(7)
C03B C03V H03V 120.2
N00N C03W C02Z 108.4(6)
N00N C03W H03D 110.0
N00N C03W H03G 110.0
C02Z C03W H03D 110.0
C02Z C03W H03G 110.0
H03D C03W H03G 108.4
C021 C03X C056 118.8(8)
C04M C03X C021 121.1(7)
C04M C03X C056 119.9(8)
C018 C03Y H03Y 118.3
C018 C03Y C04L 123.3(7)
C04L C03Y H03Y 118.3
C02T C03Z H03Z 120.7
C03Q C03Z C02T 118.5(8)
C03Q C03Z H03Z 120.7
O00K C040 N019 122.8(7)
O00K C040 C05X 124.0(7)
N019 C040 C05X 113.2(8)
C02Z C041 H041 121.4
C02Z C041 C04D 117.3(8)
C04D C041 H041 121.4
N011 C042 H042 120.1
N011 C042 C04I 119.7(8)
C04I C042 H042 120.1
N00Z C043 C01S 120.5(8)
N00Z C043 H043 119.7
C01S C043 H043 119.7
H04A C044 H04B 107.9
C050 C044 H04A 109.1
C050 C044 H04B 109.1
C050 C044 C05P 112.4(6)
C05P C044 H04A 109.1
C05P C044 H04B 109.1
H04Q C045 H04T 107.7
C05G C045 H04Q 108.8
C05G C045 H04T 108.8
C05G C045 C05Q 113.9(7)
C05Q C045 H04Q 108.8
C05Q C045 H04T 108.8
N013 C046 C03R 120.1(8)
N013 C046 H046 120.0
C03R C046 H046 120.0
C031 C047 H047 119.3
C039 C047 C031 121.3(8)
C039 C047 H047 119.3
N00M C048 H048 120.5
C04N C048 N00M 118.9(8)
C04N C048 H048 120.5
C030 C049 H049 119.0
C03E C049 C030 121.9(9)
C03E C049 H049 119.0
H04X C04A H04 107.6
C059 C04A H04X 108.6
C059 C04A H04 108.6
C059 C04A C05K 114.7(6)
C05K C04A H04X 108.6
C05K C04A H04 108.6
C04S C04B C023 124.0(8)
C04S C04B C053 115.0(7)
C053 C04B C023 120.9(7)
N011 C04C C03G 122.1(7)
N011 C04C H0AA 119.0
C03G C04C H0AA 119.0
C030 C04D C041 122.5(8)
C030 C04D H04L 118.8
C041 C04D H04L 118.8
C025 C04E H04M 119.5
C03A C04E C025 121.0(8)
C03A C04E H04M 119.5
C01V C04F H04U 120.3
C05I C04F C01V 119.4(8)
C05I C04F H04U 120.3
C02I C04G H04G 120.0
C02X C04G C02I 120.0(7)
C02X C04G H04G 120.0
N01F C04H C02X 122.7(8)
N01F C04H H04H 118.6
C02X C04H H04H 118.6
C02L C04I H1AA 120.5
C042 C04I C02L 119.0(7)
C042 C04I H1AA 120.5
C036 C04J C03S 125.6(8)
C036 C04J H04J 117.2
C03S C04J H04J 117.2
C032 C04K C05H 117.8(8)
C05I C04K C032 120.8(7)
C05I C04K C05H 121.4(8)
N00N C04L C03Y 118.0(7)
N00N C04L H04N 121.0
C03Y C04L H04N 121.0
C03L C04M H2AA 119.9
C03X C04M C03L 120.2(8)
C03X C04M H2AA 119.9
C02N C04N H3AA 118.4
C048 C04N C02N 123.2(7)
C048 C04N H3AA 118.4
C033 C04O H4AA 119.8
C05A C04O C033 120.4(8)
C05A C04O H4AA 119.8
C028 C04P H04W 118.8
C028 C04P C058 122.3(7)
C058 C04P H04W 118.8
F06U P04Q F06W 78.0(18)
F06U P04Q F1 153.0(17)
F06U P04Q F2 107.7(16)
F06U P04Q F3 90.1(15)
F06U P04Q F18 89.0(16)
F06W P04Q F1 77.0(15)
F06W P04Q F2 164.8(13)
F06W P04Q F3 76.6(12)
F06W P04Q F18 101.5(12)
F2 P04Q F1 99.1(13)
F3 P04Q F1 94.0(13)
F3 P04Q F2 89.2(12)
F18 P04Q F1 86.0(13)
F18 P04Q F2 92.8(9)
F18 P04Q F3 178.1(12)
C01S C04R H04R 119.4
C04Y C04R C01S 121.2(9)
C04Y C04R H04R 119.4
C038 C04S H04S 119.4
C04B C04S C038 121.2(9)
C04B C04S H04S 119.4
N00V C04T H04C 110.0
N00V C04T H04D 110.0
C01T C04T N00V 108.4(6)
C01T C04T H04C 110.0
C01T C04T H04D 110.0
H04C C04T H04D 108.4
C03D C04U H04E 109.0
C03D C04U H04F 109.0
C03D C04U C05R 113.0(7)
H04E C04U H04F 107.8
C05R C04U H04E 109.0
C05R C04U H04F 109.0
C01G C04V H04V 120.7
C03O C04V C01G 118.6(8)
C03O C04V H04V 120.7
H04I C04W H04K 107.9
C05P C04W H04I 109.2
C05P C04W H04K 109.2
C05P C04W C05R 112.0(6)
C05R C04W H04I 109.2
C05R C04W H04K 109.2
H04O C04X H04P 107.5
C05F C04X H04O 108.4
C05F C04X H04P 108.4
C05Y C04X H04O 108.4
C05Y C04X H04P 108.4
C05Y C04X C05F 115.4(7)
C023 C04Y H04Y 120.4
C04R C04Y C023 119.1(8)
C04R C04Y H04Y 120.4
N010 C04Z C02V 120.8(8)
N010 C04Z H04Z 119.6
C02V C04Z H04Z 119.6
O00H C050 N015 122.0(8)
O00H C050 C044 121.1(7)
N015 C050 C044 116.8(8)
F06H P051 F06P 93.0(9)
F06H P051 F3AA 174.2(14)
F06P P051 F3AA 91.6(16)
F06S P051 F06H 92.2(12)
F06S P051 F06P 89.1(11)
F06S P051 F0AA 174.4(10)
F06S P051 F20 88.7(12)
F06S P051 F3AA 84.3(11)
F0AA P051 F06H 92.3(12)
F0AA P051 F06P 94.0(14)
F0AA P051 F20 88.6(12)
F0AA P051 F3AA 90.9(10)
F20 P051 F06H 82.2(15)
F20 P051 F06P 174.6(16)
F20 P051 F3AA 93.0(12)
N00Q C052 C022 108.7(6)
N00Q C052 H05N 109.9
N00Q C052 H05O 110.0
C022 C052 H05N 109.9
C022 C052 H05O 109.9
H05N C052 H05O 108.3
C04B C053 H053 118.7
C04B C053 C05D 122.5(8)
C05D C053 H053 118.7
N00M C054 C03T 108.8(5)
N00M C054 H05Z 109.9
N00M C054 H 109.9
C03T C054 H05Z 109.9
C03T C054 H 109.9
H05Z C054 H 108.3
N01E C055 C01M 120.8(9)
N01E C055 H055 119.6
C01M C055 H055 119.6
N011 C056 C03X 107.4(6)
N011 C056 H05 110.2
N011 C056 HA 110.2
C03X C056 H05 110.2
C03X C056 HA 110.2
H05 C056 HA 108.5
N00Q C058 H058 121.1
C04P C058 N00Q 117.7(8)
C04P C058 H058 121.1
C04A C059 H5AA 108.5
C04A C059 HB 108.5
C04A C059 C05S 115.2(6)
H5AA C059 HB 107.5
C05S C059 H5AA 108.5
C05S C059 HB 108.5
C02F C05A H6AA 118.9
C04O C05A C02F 122.2(7)
C04O C05A H6AA 118.9
N013 C05B C030 105.4(6)
N013 C05B H05F 110.7
N013 C05B H05G 110.7
C030 C05B H05F 110.7
C030 C05B H05G 110.7
H05F C05B H05G 108.8
C02A C05C H05H 108.3
C02A C05C H05I 108.3
H05H C05C H05I 107.4
C05F C05C C02A 116.1(8)
C05F C05C H05H 108.3
C05F C05C H05I 108.3
N00V C05D C053 117.4(8)
N00V C05D H05D 121.3
C053 C05D H05D 121.3
C02J C05E H05P 119.1
C05J C05E C02J 121.9(8)
C05J C05E H05P 119.1
C04X C05F H05J 108.1
C04X C05F H05K 108.1
C05C C05F C04X 116.6(7)
C05C C05F H05J 108.1
C05C C05F H05K 108.1
H05J C05F H05K 107.3
C045 C05G H05Q 109.3
C045 C05G H05R 109.3
C045 C05G C061 111.6(7)
H05Q C05G H05R 108.0
C061 C05G H05Q 109.3
C061 C05G H05R 109.3
N01D C05H C04K 119.6(9)
N01D C05H H05S 120.2
C04K C05H H05S 120.2
C04F C05I H05T 119.6
C04K C05I C04F 120.9(7)
C04K C05I H05T 119.6
C01R C05J H05U 119.9
C05E C05J C01R 120.3(7)
C05E C05J H05U 119.9
C034 C05K C04A 113.8(7)
C034 C05K H7AA 108.8
C034 C05K HC 108.8
C04A C05K H7AA 108.8
C04A C05K HC 108.8
H7AA C05K HC 107.7
F06T P05L F14 83.9(17)
F12 P05L F06T 93.8(16)
F12 P05L F14 101.9(15)
F12 P05L F2AA 164(2)
F13 P05L F06T 74.6(12)
F13 P05L F12 84.8(13)
F13 P05L F5 114.4(16)
F13 P05L F14 157.9(16)
F13 P05L F2AA 86.5(14)
F5 P05L F06T 168.9(12)
F5 P05L F12 81.1(14)
F5 P05L F14 87.5(12)
F5 P05L F2AA 90.3(18)
F2AA P05L F06T 96.9(17)
F2AA P05L F14 91.2(16)
F06V P05N F8 97.5(12)
F7 P05N F06V 86.4(11)
F7 P05N F15 75.1(12)
F7 P05N F19 79.1(14)
F7 P05N F8 158.8(16)
F7 P05N F10 103.6(15)
F15 P05N F06V 69.7(11)
F15 P05N F19 105.4(11)
F15 P05N F8 86.7(15)
F15 P05N F10 166.5(15)
F19 P05N F06V 165.5(15)
F19 P05N F8 95.8(14)
F10 P05N F06V 96.9(15)
F10 P05N F19 87.3(13)
F10 P05N F8 96.6(15)
N010 C05O C039 106.9(6)
N010 C05O H05V 110.3
N010 C05O H05W 110.3
C039 C05O H05V 110.3
C039 C05O H05W 110.3
H05V C05O H05W 108.6
C044 C05P H05A 109.1
C044 C05P H05B 109.1
C04W C05P C044 112.4(6)
C04W C05P H05A 109.1
C04W C05P H05B 109.1
H05A C05P H05B 107.9
C02K C05Q C045 111.7(7)
C02K C05Q H05X 109.3
C02K C05Q H05Y 109.3
C045 C05Q H05X 109.3
C045 C05Q H05Y 109.3
H05X C05Q H05Y 107.9
C04U C05R C04W 113.9(7)
C04U C05R H05C 108.8
C04U C05R H05E 108.8
C04W C05R H05C 108.8
C04W C05R H05E 108.8
H05C C05R H05E 107.7
C059 C05S H8AA 108.3
C059 C05S HD 108.3
C059 C05S C05X 115.8(6)
H8AA C05S HD 107.4
C05X C05S H8AA 108.3
C05X C05S HD 108.3
O01H C05T N02R 122.4(9)
O01H C05T C060 123.6(9)
N02R C05T C060 113.8(11)
C040 C05X H9AA 109.4
C040 C05X HE 109.4
C05S C05X C040 111.0(7)
C05S C05X H9AA 109.4
C05S C05X HE 109.4
H9AA C05X HE 108.0
C04X C05Y H05L 108.8
C04X C05Y H05M 108.8
C04X C05Y C060 113.7(7)
H05L C05Y H05M 107.7
C060 C05Y H05L 108.8
C060 C05Y H05M 108.8
C05T C060 C05Y 109.7(7)
C05T C060 H06A 109.7
C05T C060 H06B 109.7
C05Y C060 H06A 109.7
C05Y C060 H06B 109.7
H06A C060 H06B 108.2
C05G C061 H06C 109.4
C05G C061 H06D 109.4
C05G C061 C06A 111.1(7)
H06C C061 H06D 108.0
C06A C061 H06C 109.4
C06A C061 H06D 109.4
H06G C062 H06H 109.5
H06G C062 H06I 109.5
H06H C062 H06I 109.5
C066 C062 H06G 109.5
C066 C062 H06H 109.5
C066 C062 H06I 109.5
N068 C066 C062 172.2(17)
C061 C06A H06E 109.2
C061 C06A H06F 109.2
H06E C06A H06F 107.9
C1 C06A C061 112.2(8)
C1 C06A H06E 109.2
C1 C06A H06F 109.2
P01Y F06E F7AA 55.5(11)
P04Q F06U F06W 54.4(13)
P05N F06V F15 51.7(6)
P04Q F06W F06U 47.6(7)
O00Y C1 N01Z 122.7(9)
O00Y C1 C06A 126.0(8)
N01Z C1 C06A 111.2(10)
P05N F7 F15 54.1(9)
P05N F15 F06V 58.6(9)
P05N F15 F7 50.9(7)
F7 F15 F06V 71.9(12)
P01Y F7AA F06E 49.7(8)

loop_
_geom_bond_atom_site_label_1
_geom_bond_atom_site_label_2
_geom_bond_distance
P001 F005 1.597(5)
P001 F006 1.596(5)
P001 F008 1.612(5)
P001 F00G 1.585(5)
P001 F00L 1.608(6)
P001 F00P 1.597(6)
P002 F004 1.602(5)
P002 F007 1.601(5)
P002 F009 1.599(5)
P002 F00E 1.579(5)
P002 F00F 1.573(5)
P002 F00S 1.588(5)
P003 F026 1.573(8)
P003 F02C 1.653(8)
P003 F05U 1.538(9)
P003 F05W 1.486(7)
P003 F063 1.553(9)
P003 F067 1.537(8)
O00A C03D 1.206(8)
O00B C02A 1.217(9)
O2 C02K 1.220(8)
O00D C034 1.227(8)
O00H C050 1.250(9)
P00I F057 1.531(8)
P00I F06L 1.502(11)
P00I F070 1.428(16)
P00I F071 1.455(12)
P00I F11 1.423(13)
N00J N00W 1.396(8)
N00J C03F 1.226(9)
O00K C040 1.204(9)
N00M C027 1.333(9)
N00M C048 1.387(9)
N00M C054 1.487(9)
N00N C01O 1.352(9)
N00N C03W 1.513(8)
N00N C04L 1.345(9)
N00O N014 1.363(8)
N00O C02U 1.295(10)
N00Q C02P 1.309(9)
N00Q C052 1.510(9)
N00Q C058 1.382(9)
N00R N01B 1.361(8)
N00R C03H 1.295(9)
N00T C02Y 1.332(9)
N00T C03J 1.363(9)
N00T C03M 1.477(9)
N00U H00U 0.8800
N00U N00Z 1.402(8)
N00U C03D 1.375(9)
N00V C038 1.322(10)
N00V C04T 1.517(9)
N00V C05D 1.319(9)
N00W H00W 0.8800
N00W C02A 1.306(10)
P00X F05M 1.487(9)
P00X F065 1.508(11)
P00X F06Y 1.594(14)
P00X F06Z 1.441(13)
P00X F6 1.598(15)
P00X F5AA 1.50(2)
O00Y C1 1.197(12)
N00Z C043 1.265(9)
N010 C03P 1.362(10)
N010 C04Z 1.321(10)
N010 C05O 1.496(10)
N011 C042 1.355(9)
N011 C04C 1.298(9)
N011 C056 1.503(9)
C012 C018 1.501(9)
C012 C01J 1.381(9)
C012 C02S 1.392(10)
N013 C03A 1.355(9)
N013 C046 1.335(10)
N013 C05B 1.530(8)
N014 H014 0.8800
N014 C02K 1.376(9)
N015 H015 0.8800
N015 N01F 1.382(9)
N015 C050 1.352(10)
C016 C01N 1.434(10)
C016 C02M 1.411(10)
C016 C02N 1.461(9)
N017 N019 1.368(8)
N017 C02Q 1.303(9)
C018 C02W 1.377(9)
C018 C03Y 1.343(10)
N019 H019 0.8800
N019 C040 1.399(9)
C01A C01V 1.503(10)
C01A C02V 1.395(10)
C01A C03C 1.332(10)
N01B H01B 0.8800
N01B C034 1.392(9)
C01C H01C 0.9500
C01C C01S 1.391(11)
C01C C01X 1.395(10)
N01D N01Z 1.396(9)
N01D C05H 1.257(10)
N01E N02R 1.379(8)
N01E C055 1.281(10)
N01F C04H 1.300(10)
C01G C020 1.360(10)
C01G C025 1.492(9)
C01G C04V 1.419(10)
O01H C05T 1.242(13)
P01I F064 1.467(10)
P01I F06O 1.575(17)
P01I F9 1.515(13)
P01I F17 1.572(17)
P01I F4AA 1.64(2)
P01I F8AA 1.507(15)
C01J H01J 0.9500
C01J C01K 1.386(9)
C01K H01K 0.9500
C01K C01L 1.384(10)
C01L C03F 1.472(9)
C01L C03I 1.384(10)
C01M C03O 1.410(12)
C01M C03U 1.399(10)
C01M C055 1.440(10)
C01N H01N 0.9500
C01N C01W 1.374(10)
C01O H01O 0.9500
C01O C02W 1.379(10)
C01P H01P 0.9500
C01P C027 1.365(9)
C01P C02N 1.393(9)
C01Q H01Q 0.9500
C01Q C01R 1.362(9)
C01Q C029 1.389(10)
C01R C028 1.492(9)
C01R C05J 1.382(10)
C01S C043 1.442(11)
C01S C04R 1.424(12)
C01T C024 1.414(11)
C01T C03Q 1.361(11)
C01T C04T 1.501(10)
C01U C01W 1.407(10)
C01U C02Q 1.446(10)
C01U C037 1.393(11)
C01V C02D 1.398(10)
C01V C04F 1.398(10)
C01W H01W 0.9500
C01X H01X 0.9500
C01X C023 1.412(10)
P01Y F05V 1.446(8)
P01Y F06E 1.396(14)
P01Y F1AA 1.493(14)
P01Y F6AA 1.703(13)
P01Y F4 1.669(18)
P01Y F7AA 1.510(16)
N01Z H01Z 0.8800
N01Z C1 1.373(11)
C020 H020 0.9500
C020 C03U 1.441(10)
C021 H021 0.9500
C021 C02B 1.405(11)
C021 C03X 1.390(11)
C022 C031 1.390(11)
C022 C03B 1.392(11)
C022 C052 1.533(10)
C023 C04B 1.474(10)
C023 C04Y 1.409(11)
C024 H024 0.9500
C024 C03N 1.409(10)
C025 C03R 1.383(10)
C025 C04E 1.388(10)
C027 H027 0.9500
C028 C035 1.360(9)
C028 C04P 1.377(10)
C029 H029 0.9500
C029 C02J 1.356(10)
C02A C05C 1.541(10)
C02B H02B 0.9500
C02B C03T 1.370(11)
C02D H02D 0.9500
C02D C032 1.372(10)
C02E H02E 0.9500
C02E C02F 1.428(10)
C02E C02G 1.344(10)
C02F C02L 1.478(10)
C02F C05A 1.383(10)
C02G H02G 0.9500
C02G C033 1.353(10)
C02H C02O 1.404(10)
C02H C036 1.493(9)
C02H C03K 1.388(10)
C02I H02I 0.9500
C02I C036 1.414(10)
C02I C04G 1.379(10)
C02J C02U 1.457(11)
C02J C05E 1.395(10)
C02K C05Q 1.496(11)
C02L C03G 1.399(10)
C02L C04I 1.406(11)
C02M H02M 0.9500
C02M C037 1.370(11)
C02N C04N 1.380(10)
C02O H02O 0.9500
C02O C03J 1.340(10)
C02P H02P 0.9500
C02P C035 1.402(10)
C02Q H02Q 0.9500
N02R H02R 0.8800
N02R C05T 1.359(11)
C02S H02S 0.9500
C02S C03I 1.416(11)
C02T C03M 1.487(10)
C02T C03N 1.352(10)
C02T C03Z 1.416(11)
C02U H02U 0.9500
C02V H02V 0.9500
C02V C04Z 1.419(11)
C02W H02W 0.9500
C02X C03S 1.439(11)
C02X C04G 1.375(10)
C02X C04H 1.457(10)
C02Y H02Y 0.9500
C02Y C03K 1.382(11)
C02Z C03E 1.421(11)
C02Z C03W 1.517(11)
C02Z C041 1.372(11)
C030 C049 1.427(12)
C030 C04D 1.314(11)
C030 C05B 1.532(10)
C031 H031 0.9500
C031 C047 1.369(11)
C032 H032 0.9500
C032 C04K 1.390(10)
C033 C03H 1.479(11)
C033 C04O 1.416(10)
C034 C05K 1.485(11)
C035 H035 0.9500
C036 C04J 1.327(10)
C037 H037 0.9500
C038 H038 0.9500
C038 C04S 1.381(11)
C039 C03V 1.411(11)
C039 C047 1.366(11)
C039 C05O 1.546(10)
C03A H03C 0.9500
C03A C04E 1.358(10)
C03B H03H 0.9500
C03B C03V 1.394(10)
C03C H03L 0.9500
C03C C03P 1.395(11)
C03D C04U 1.486(11)
C03E H03E 0.9500
C03E C049 1.318(11)
C03F H03F 0.9500
C03G H03M 0.9500
C03G C04C 1.366(11)
C03H H03T 0.9500
C03I H03I 0.9500
C03J H03J 0.9500
C03K H03K 0.9500
C03L H03W 0.9500
C03L C03T 1.431(11)
C03L C04M 1.369(11)
C03M H03A 0.9900
C03M H03B 0.9900
C03N H03N 0.9500
C03O H03O 0.9500
C03O C04V 1.364(11)
C03P H03P 0.9500
C03Q H03Q 0.9500
C03Q C03Z 1.411(11)
C03R H03R 0.9500
C03R C046 1.354(10)
C03S H03S 0.9500
C03S C04J 1.330(10)
C03T C054 1.537(11)
C03U H03U 0.9500
C03V H03V 0.9500
C03W H03D 0.9900
C03W H03G 0.9900
C03X C04M 1.365(11)
C03X C056 1.540(11)
C03Y H03Y 0.9500
C03Y C04L 1.394(10)
C03Z H03Z 0.9500
C040 C05X 1.517(12)
C041 H041 0.9500
C041 C04D 1.418(11)
C042 H042 0.9500
C042 C04I 1.399(10)
C043 H043 0.9500
C044 H04A 0.9900
C044 H04B 0.9900
C044 C050 1.458(11)
C044 C05P 1.538(10)
C045 H04Q 0.9900
C045 H04T 0.9900
C045 C05G 1.520(11)
C045 C05Q 1.525(12)
C046 H046 0.9500
C047 H047 0.9500
C048 H048 0.9500
C048 C04N 1.326(11)
C049 H049 0.9500
C04A H04X 0.9900
C04A H04 0.9900
C04A C059 1.498(10)
C04A C05K 1.508(10)
C04B C04S 1.371(10)
C04B C053 1.402(12)
C04C H0AA 0.9500
C04D H04L 0.9500
C04E H04M 0.9500
C04F H04U 0.9500
C04F C05I 1.381(12)
C04G H04G 0.9500
C04H H04H 0.9500
C04I H1AA 0.9500
C04J H04J 0.9500
C04K C05H 1.508(11)
C04K C05I 1.348(11)
C04L H04N 0.9500
C04M H2AA 0.9500
C04N H3AA 0.9500
C04O H4AA 0.9500
C04O C05A 1.336(11)
C04P H04W 0.9500
C04P C058 1.379(11)
P04Q F06U 1.328(14)
P04Q F06W 1.462(15)
P04Q F1 1.76(2)
P04Q F2 1.650(17)
P04Q F3 1.620(15)
P04Q F18 1.506(12)
C04R H04R 0.9500
C04R C04Y 1.390(12)
C04S H04S 0.9500
C04T H04C 0.9900
C04T H04D 0.9900
C04U H04E 0.9900
C04U H04F 0.9900
C04U C05R 1.487(11)
C04V H04V 0.9500
C04W H04I 0.9900
C04W H04K 0.9900
C04W C05P 1.514(11)
C04W C05R 1.552(10)
C04X H04O 0.9900
C04X H04P 0.9900
C04X C05F 1.531(11)
C04X C05Y 1.465(12)
C04Y H04Y 0.9500
C04Z H04Z 0.9500
P051 F06H 1.593(16)
P051 F06P 1.601(19)
P051 F06S 1.467(12)
P051 F0AA 1.515(14)
P051 F20 1.567(19)
P051 F3AA 1.71(2)
C052 H05N 0.9900
C052 H05O 0.9900
C053 H053 0.9500
C053 C05D 1.421(11)
C054 H05Z 0.9900
C054 H 0.9900
C055 H055 0.9500
C056 H05 0.9900
C056 HA 0.9900
C058 H058 0.9500
C059 H5AA 0.9900
C059 HB 0.9900
C059 C05S 1.502(11)
C05A H6AA 0.9500
C05B H05F 0.9900
C05B H05G 0.9900
C05C H05H 0.9900
C05C H05I 0.9900
C05C C05F 1.463(12)
C05D H05D 0.9500
C05E H05P 0.9500
C05E C05J 1.373(11)
C05F H05J 0.9900
C05F H05K 0.9900
C05G H05Q 0.9900
C05G H05R 0.9900
C05G C061 1.535(12)
C05H H05S 0.9500
C05I H05T 0.9500
C05J H05U 0.9500
C05K H7AA 0.9900
C05K HC 0.9900
P05L F06T 1.663(17)
P05L F12 1.492(15)
P05L F13 1.386(18)
P05L F5 1.473(19)
P05L F14 1.81(2)
P05L F2AA 1.56(2)
P05N F06V 1.613(14)
P05N F7 1.422(14)
P05N F15 1.485(14)
P05N F19 1.523(15)
P05N F8 1.77(3)
P05N F10 1.514(17)
C05O H05V 0.9900
C05O H05W 0.9900
C05P H05A 0.9900
C05P H05B 0.9900
C05Q H05X 0.9900
C05Q H05Y 0.9900
C05R H05C 0.9900
C05R H05E 0.9900
C05S H8AA 0.9900
C05S HD 0.9900
C05S C05X 1.512(10)
C05T C060 1.523(14)
C05X H9AA 0.9900
C05X HE 0.9900
C05Y H05L 0.9900
C05Y H05M 0.9900
C05Y C060 1.531(11)
C060 H06A 0.9900
C060 H06B 0.9900
C061 H06C 0.9900
C061 H06D 0.9900
C061 C06A 1.545(11)
C062 H06G 0.9800
C062 H06H 0.9800
C062 H06I 0.9800
C062 C066 1.40(3)
C066 N068 1.30(3)
C06A H06E 0.9900
C06A H06F 0.9900
C06A C1 1.501(14)
F06E F7AA 1.77(3)
F06U F06W 1.76(3)
F06V F15 1.77(3)
F7 F15 1.77(3)
